data_4131442
loop_
_publ_author_name
'Gropp, Cornelius'
'Husch, Tamara'
'Trapp, Nils'
'Reiher, Markus'
'Diederich, Fran\,cois'

_publ_section_title
;
 Dispersion and Halogen-Bonding Interactions: Binding of the Axial
 Conformers of Monohalo- and (+-)-trans-1,2-Dihalocyclohexanes in
 Enantiopure Alleno-Acetylenic Cages.
;
_journal_issue 35
_journal_name_full 'Journal of the American Chemical Society'
_journal_page_first 12190
_journal_page_last 12200
_journal_paper_doi 10.1021/jacs.7b05461
_journal_volume 139
_journal_year 2017
_chemical_absolute_configuration rmad
_chemical_formula_moiety '0.39(C6 H10 Br F), C128 H168 O12'
_chemical_formula_sum 'C130.37 H171.94 Br0.4 F0.4 O12'
_chemical_formula_weight 1970.06
_space_group_crystal_system orthorhombic
_space_group_IT_number 19
_space_group_name_Hall 'P 2ac 2ab'
_space_group_name_H-M_alt 'P 21 21 21'
_atom_sites_solution_hydrogens geom
_atom_sites_solution_primary dual
_audit_creation_date 2017-02-21
_audit_creation_method
;
Olex2 1.2
(compiled 2017.01.04 svn.r3372 for OlexSys, GUI svn.r5292)
;
_cell_angle_alpha 90
_cell_angle_beta 90
_cell_angle_gamma 90
_cell_formula_units_Z 4
_cell_length_a 15.6487(4)
_cell_length_b 18.7136(4)
_cell_length_c 43.2272(10)
_cell_measurement_reflns_used 20761
_cell_measurement_temperature 100.0(1)
_cell_measurement_theta_max 78.6780
_cell_measurement_theta_min 3.4940
_cell_volume 12658.8(5)
_computing_cell_refinement 'CrysAlisPro 1.171.39.9f (Rigaku OD, 2015)'
_computing_data_collection 'CrysAlisPro 1.171.39.9f (Rigaku OD, 2015)'
_computing_data_reduction 'CrysAlisPro 1.171.39.9f (Rigaku OD, 2015)'
_computing_molecular_graphics 'Olex2 (Dolomanov et al., 2009)'
_computing_publication_material 'Olex2 (Dolomanov et al., 2009)'
_computing_structure_refinement 'XL (Sheldrick, 2008)'
_computing_structure_solution 'XT (Sheldrick, 2015)'
_diffrn_ambient_environment N~2~
_diffrn_ambient_temperature 100.0(1)
_diffrn_detector 'CCD plate'
_diffrn_detector_type 'Pilatus 300K'
_diffrn_measured_fraction_theta_full 0.998
_diffrn_measured_fraction_theta_max 0.997
_diffrn_measurement_details
;
List of Runs (angles in degrees, time in seconds):

  # Type    Start    End  Width  t~exp~   \w     \q     \k     \f   Frames
--------------------------------------------------------------------------
  1  \w    -77.00  14.00   0.50    3.26    --  -10.89 -77.00-180.00  182
  2  \w    -83.00 -38.00   0.50    3.26    --  -10.89-178.00-150.00   90
  3  \w   -140.00 -82.00   0.50    3.26    --  -70.00 -99.00 -90.00  116
  4  \w   -137.00 -82.00   0.50    3.26    --  -70.00 -77.00 -30.00  110
  5  \w   -137.00 -45.00   0.50    3.26    --  -70.00 -77.00  60.00  184
  6  \w   -137.00 -45.00   0.50    3.26    --  -70.00 -77.00 150.00  184
  7  \w    -95.00  -3.00   0.50    3.26    --  -70.00  77.00-150.00  184
  8  \w     94.00 125.00   0.50    3.26    --  110.00 -19.00  30.00   62
  9  \w     94.00 125.00   0.50    3.26    --  110.00 -19.00  60.00   62
 10  \w     94.00 125.00   0.50    3.26    --  110.00 -19.00  90.00   62
 11  \w     94.00 125.00   0.50    3.26    --  110.00 -19.00   0.00   62
 12  \w     95.00 178.00   0.50    3.26    --  110.00  19.00 -90.00  166
 13  \w     94.00 125.00   0.50    3.26    --  110.00 -19.00-120.00   62
 14  \w     94.00 125.00   0.50    3.26    --  110.00 -19.00-150.00   62
 15  \w     38.00 121.00   0.50    3.26    --  110.00-125.00-120.00  166
 16  \w     40.00 111.00   0.50    3.26    --  110.00 -99.00 -60.00  142
 17  \w     44.00 135.00   0.50    3.26    --  110.00 -77.00  30.00  182
 18  \w     38.00  84.00   0.50    3.26    --  110.00 -57.00-150.00   92
;
_diffrn_measurement_device 'four-circle diffractometer'
_diffrn_measurement_device_type 'XtaLAB Synergy, Dualflex, Pilatus 300K'
_diffrn_measurement_method '\w scans'
_diffrn_orient_matrix_type 'CrysAlisPro convention (1999,Acta A55,543-557)'
_diffrn_orient_matrix_UB_11 0.0025378000
_diffrn_orient_matrix_UB_12 -0.0216903000
_diffrn_orient_matrix_UB_13 -0.0343540000
_diffrn_orient_matrix_UB_21 -0.0286351000
_diffrn_orient_matrix_UB_22 0.0758015000
_diffrn_orient_matrix_UB_23 -0.0092613000
_diffrn_orient_matrix_UB_31 0.0942076000
_diffrn_orient_matrix_UB_32 0.0236113000
_diffrn_orient_matrix_UB_33 -0.0018698000
_diffrn_radiation_monochromator mirror
_diffrn_radiation_probe x-ray
_diffrn_radiation_type CuK\a
_diffrn_radiation_wavelength 1.54184
_diffrn_reflns_av_R_equivalents 0.0838
_diffrn_reflns_av_unetI/netI 0.0750
_diffrn_reflns_Laue_measured_fraction_full 0.998
_diffrn_reflns_Laue_measured_fraction_max 0.997
_diffrn_reflns_limit_h_max 19
_diffrn_reflns_limit_h_min -15
_diffrn_reflns_limit_k_max 22
_diffrn_reflns_limit_k_min -21
_diffrn_reflns_limit_l_max 52
_diffrn_reflns_limit_l_min -52
_diffrn_reflns_number 98925
_diffrn_reflns_point_group_measured_fraction_full 0.995
_diffrn_reflns_point_group_measured_fraction_max 0.991
_diffrn_reflns_theta_full 67.684
_diffrn_reflns_theta_max 70.074
_diffrn_reflns_theta_min 3.124
_diffrn_source 'micro-focus sealed X-ray tube'
_diffrn_source_type 'PhotonJet (Cu) X-ray Source'
_exptl_absorpt_coefficient_mu 0.643
_exptl_absorpt_correction_T_max 1.000
_exptl_absorpt_correction_T_min 0.804
_exptl_absorpt_correction_type gaussian
_exptl_absorpt_process_details
;
CrysAlisPro 1.171.39.9f (Rigaku Oxford Diffraction, 2015)
Numerical absorption correction based on gaussian integration over
			a multifaceted crystal model
Empirical absorption correction using spherical harmonics,
 implemented in SCALE3 ABSPACK scaling algorithm.
;
_exptl_crystal_colour 'clear colourless'
_exptl_crystal_colour_lustre clear
_exptl_crystal_colour_primary colourless
_exptl_crystal_density_diffrn 1.034
_exptl_crystal_description plate
_exptl_crystal_F_000 4270
_exptl_crystal_size_max 0.15
_exptl_crystal_size_mid 0.097
_exptl_crystal_size_min 0.022
_refine_diff_density_max 0.521
_refine_diff_density_min -0.238
_refine_diff_density_rms 0.042
_refine_ls_abs_structure_details
;
 Flack x determined using 6045 quotients [(I+)-(I-)]/[(I+)+(I-)]
 (Parsons, Flack and Wagner, Acta Cryst. B69 (2013) 249-259).
;
_refine_ls_abs_structure_Flack 0.11(2)
_refine_ls_extinction_method none
_refine_ls_goodness_of_fit_ref 1.027
_refine_ls_hydrogen_treatment constr
_refine_ls_matrix_type full
_refine_ls_number_parameters 1513
_refine_ls_number_reflns 23833
_refine_ls_number_restraints 523
_refine_ls_restrained_S_all 1.059
_refine_ls_R_factor_all 0.0846
_refine_ls_R_factor_gt 0.0572
_refine_ls_shift/su_max 0.000
_refine_ls_shift/su_mean 0.000
_refine_ls_structure_factor_coef Fsqd
_refine_ls_weighting_details 'w=1/[\s^2^(Fo^2^)+(0.0749P)^2^+0.8278P] where P=(Fo^2^+2Fc^2^)/3'
_refine_ls_weighting_scheme calc
_refine_ls_wR_factor_gt 0.1366
_refine_ls_wR_factor_ref 0.1499
_reflns_Friedel_coverage 0.833
_reflns_Friedel_fraction_full 0.991
_reflns_Friedel_fraction_max 0.984
_reflns_number_gt 17366
_reflns_number_total 23833
_reflns_threshold_expression 'I > 2\s(I)'
_cod_data_source_file ja7b05461_si_012.cif
_cod_data_source_block d160815_41_1
_cod_original_formula_sum 'C130.37 H171.94 Br0.40 F0.40 O12'
_cod_database_code 4131442
_shelx_shelxl_version_number 2014/7
_chemical_oxdiff_formula C135H181Br1F1O12N1
_shelx_space_group_comment
;
The symmetry employed for this shelxl refinement is uniquely defined
by the following loop, which should always be used as a source of
symmetry information in preference to the above space-group names.
They are only intended as comments.
;
_diffrn_oxdiff_ac3_digest_frames
;
01bc4783653828bfbf775d4586ec0a3436021708638
;
_reflns_odcompleteness_completeness 99.80
_reflns_odcompleteness_iscentric 1
_reflns_odcompleteness_theta 66.97
_olex2_refinement_description
;
1. Fixed Uiso
 At 1.2 times of:
  All C(H) groups, All C(H,H) groups, All C(H,H,H,H) groups
 At 1.5 times of:
  All C(H,H,H) groups, All O(H) groups, All O(H,H) groups
2. Restrained distances
 H1A-F1B
 2.56 with sigma of 0.01
 C6-C5A \\sim C6-C5 \\sim C5-C4 \\sim C5A-C4A \\sim C4-C3 \\sim C4A-C3A \\sim
C3-C2 \\sim C3A-C2 \\sim C2-C1
 with sigma of 0.02
 C1-C3 \\sim C1-C3A \\sim C2-C4 \\sim C2-C4A \\sim C3-C5 \\sim C3A-C5A \\sim
C4-C6 \\sim C4A-C6
 with sigma of 0.02
 C11-C10 \\sim C9-C10 \\sim C9-C8A \\sim C9-C8 \\sim C8A-C7A \\sim C8-C7
 with sigma of 0.02
 C7A-C9 \\sim C7-C9 \\sim C8A-C10 \\sim C8-C10
 with sigma of 0.02
 C17-C16 \\sim C16-C15 \\sim C16-C15A \\sim C15-C14 \\sim C15A-C14A \\sim
C14-C13 \\sim C14A-C13A
 with sigma of 0.02
 C13-C15 \\sim C13A-C15A \\sim C14-C16 \\sim C14A-C16 \\sim C15-C17 \\sim
C15A-C17
 with sigma of 0.02
 C106-C27A \\sim C128-C106 \\sim C106-C25A \\sim C126-C106 \\sim C106-C26A
\\sim C121-C106
 with sigma of 0.02
 C25A-C26A \\sim C26A-C27A \\sim C27A-C25A \\sim C121-C128 \\sim C128-C126
\\sim C126-C121
 with sigma of 0.02
 C28A-C110 \\sim C125-C110
 with sigma of 0.02
 C125-C117 \\sim C29A-C28A \\sim C30A-C28A \\sim C125-C127
 with sigma of 0.02
 C117-C127 \\sim C29A-C30A
 with sigma of 0.02
 O4A-C28A \\sim O4-C125
 with sigma of 0.02
3. Rigid bond restraints
 C6, C2, C5, C1, C3, C4, C5A, C4A, C3A
 with sigma for 1-2 distances of 0.01 and sigma for 1-3 distances of 0.01
 C12, C11, C10, C9, C8A, C7A, C8, C7
 with sigma for 1-2 distances of 0.01 and sigma for 1-3 distances of 0.01
 C18, C17, C16, C15, C14, C13, C15A, C14A, C13A
 with sigma for 1-2 distances of 0.01 and sigma for 1-3 distances of 0.01
 C106, C121, C126, C128, C27A, C25A, C26A
 with sigma for 1-2 distances of 0.01 and sigma for 1-3 distances of 0.01
 O4A, C110, C28A, C29A, C117, C125, O4, C30A, C127
 with sigma for 1-2 distances of 0.01 and sigma for 1-3 distances of 0.01
4. Uiso/Uaniso restraints and constraints
Uanis(C7) = Uanis(C7A)
5. Rigid body (RIGU) restrains
 C6, C2, C5, C1, C3, C4, C5A, C4A, C3A
 with sigma for 1-2 distances of 0.004 and sigma for 1-3 distances of 0.004
 C12, C11, C10, C9, C8A, C7A, C8, C7
 with sigma for 1-2 distances of 0.004 and sigma for 1-3 distances of 0.004
 C18, C17, C16, C15, C14, C13, C15A, C14A, C13A
 with sigma for 1-2 distances of 0.004 and sigma for 1-3 distances of 0.004
 C106, C121, C126, C128, C27A, C25A, C26A
 with sigma for 1-2 distances of 0.004 and sigma for 1-3 distances of 0.004
 Br1B, C3B, C4B, C1B, C2B, C5B, C6B, F1B
 with sigma for 1-2 distances of 0.004 and sigma for 1-3 distances of 0.004
 O4A, C28A, C117, C125, O4, C29A, C30A, C127, C110
 with sigma for 1-2 distances of 0.004 and sigma for 1-3 distances of 0.004
6. Others
 Sof(H16C)=Sof(H16D)=Sof(H6BC)=Sof(H6BD)=Sof(H9BC)=Sof(H9BD)=Sof(H2BC)=
 Sof(H2BD)=Sof(C8A)=Sof(H8AA)=Sof(H8AB)=Sof(C7A)=Sof(H7AA)=Sof(H7AB)=Sof(H7AC)=
 Sof(C5A)=Sof(H5AA)=Sof(H5AB)=Sof(C4A)=Sof(H4AA)=Sof(H4AB)=Sof(C3A)=Sof(H3AA)=
 Sof(H3AB)=Sof(C15A)=Sof(H15C)=Sof(H15D)=Sof(C14A)=Sof(H14C)=Sof(H14D)=
 Sof(C13A)=Sof(H13D)=Sof(H13E)=Sof(H13F)=1-FVAR(1)
 Sof(H16A)=Sof(H16B)=Sof(H6AA)=Sof(H6AB)=Sof(H9AA)=Sof(H9AB)=Sof(H2AA)=
 Sof(H2AB)=Sof(C5)=Sof(H5A)=Sof(H5B)=Sof(C15)=Sof(H15A)=Sof(H15B)=Sof(C3)=
 Sof(H3A)=Sof(H3B)=Sof(C4)=Sof(H4B)=Sof(H4C)=Sof(C14)=Sof(H14A)=Sof(H14B)=
 Sof(C13)=Sof(H13A)=Sof(H13B)=Sof(H13C)=Sof(C8)=Sof(H8A)=Sof(H8B)=Sof(C7)=
 Sof(H7A)=Sof(H7B)=Sof(H7C)=FVAR(1)
 Sof(O4A)=Sof(H4A)=Sof(H1B)=Sof(C28A)=Sof(C30A)=Sof(H30A)=Sof(H30B)=Sof(H30C)=
 Sof(C29A)=Sof(H29A)=Sof(H29B)=Sof(H29C)=1-FVAR(2)
 Sof(Br1B)=Sof(H1A)=Sof(C3B)=Sof(H3BA)=Sof(H3BB)=Sof(C4B)=Sof(H4BA)=Sof(H4BB)=
 Sof(C1B)=Sof(H1BA)=Sof(C2B)=Sof(H2B)=Sof(C5B)=Sof(H5BA)=Sof(H5BB)=Sof(C6B)=
 Sof(H6BA)=Sof(H6BB)=Sof(F1B)=Sof(C117)=Sof(H11Z)=Sof(HD)=Sof(HE)=Sof(C125)=
 Sof(O4)=Sof(H4)=Sof(C127)=Sof(H12X)=Sof(H12Y)=Sof(HF)=FVAR(2)
 Sof(C27A)=Sof(H27A)=Sof(H27B)=Sof(H27C)=Sof(C25A)=Sof(H25A)=Sof(H25B)=
 Sof(H25C)=Sof(C26A)=Sof(H26A)=Sof(H26B)=Sof(H26C)=1-FVAR(3)
 Sof(C121)=Sof(H12F)=Sof(H12G)=Sof(H12H)=Sof(C126)=Sof(H12R)=Sof(H12S)=
 Sof(H12T)=Sof(C128)=Sof(H12U)=Sof(H12V)=Sof(H12W)=FVAR(3)
7.a Ternary CH refined with riding coordinates:
 C46(H46), C48(H48), C49(H49), C59(H59), C1B(H1BA), C2B(H2B)
7.b Secondary CH2 refined with riding coordinates:
 C33(H33A,H33B), C51(H51A,H51B), C12(H12A,H12B), C18(H18A,H18B), C24(H24A,
 H24B), C74(H74A,H74B), C17(H17A,H17B), C88(H88A,H88B), C23(H23A,H23B),
 C11(H11A,H11B), C16(H16A,H16B), C16(H16C,H16D), C6(H6AA,H6AB), C6(H6BC,H6BD),
 C10(H10Z,HB), C20(H20A,H20B), C22(H22A,H22B), C21(H21A,H21B), C9(H9BC,H9BD),
 C9(H9AA,H9AB), C2(H2AA,H2AB), C2(H2BC,H2BD), C5(H5A,H5B), C15(H15A,H15B),
 C3(H3A,H3B), C8A(H8AA,H8AB), C4(H4B,H4C), C14(H14A,H14B), C3B(H3BA,H3BB),
 C4B(H4BA,H4BB), C5B(H5BA,H5BB), C5A(H5AA,H5AB), C4A(H4AA,H4AB), C3A(H3AA,H3AB),
  C8(H8A,H8B), C15A(H15C,H15D), C14A(H14C,H14D), C6B(H6BA,H6BB)
7.c Aromatic/amide H refined with riding coordinates:
 C32(H32), C34(H34), C56(H56), C64(H64)
7.d Idealised Me refined as rotating group:
 C90(H90A,H90B,H90C), C92(H92A,H92B,H92C), C95(H95A,H95B,H95C), C97(H97A,H97B,
 H97C), C98(H98A,H98B,H98C), C99(H99A,H99B,H99C), C100(H10A,H10B,H10C),
 C101(H10D,H10E,H10F), C102(H10G,H10H,H10I), C103(H10J,H10K,H10L), C104(H10M,
 H10N,H10O), C105(H10P,H10Q,H10R), C107(H10S,H10T,H10U), C108(H10V,H10W,H10X),
 C109(H10Y,H,HA), C111(H11C,H11D,H11E), C112(H11F,H11G,H11H), C113(H11I,H11J,
 H11K), C114(H11L,H11M,H11N), C115(H11O,H11P,H11Q), C116(H11R,H11S,H11T),
 C118(H11U,H11V,H11W), C119(H11X,H11Y,HC), C120(H12C,H12D,H12E), C121(H12F,H12G,
 H12H), C122(H12I,H12J,H12K), C123(H12L,H12M,H12N), C124(H12O,H12P,H12Q),
 C30A(H30A,H30B,H30C), C126(H12R,H12S,H12T), C1(H1C,H1D,H1E), C29A(H29A,H29B,
 H29C), C19(H19A,H19B,H19C), C128(H12U,H12V,H12W), C7A(H7AA,H7AB,H7AC),
 C13(H13A,H13B,H13C), C7(H7A,H7B,H7C), C13A(H13D,H13E,H13F), C27A(H27A,H27B,
 H27C), C25A(H25A,H25B,H25C), C26A(H26A,H26B,H26C), C117(H11Z,HD,HE), C127(H12X,
 H12Y,HF)
7.e Idealised tetrahedral OH refined as rotating group:
 O2(H2), O3(H3), O4A(H4A), O1(H1A), O1(H1B), O4(H4)
;
_olex2_date_sample_data_collection 2017-02-17
_olex2_date_sample_submission 2017-02-14
_olex2_submission_original_sample_id d160815_41_1
_olex2_submission_special_instructions 'No special instructions were received'
_oxdiff_exptl_absorpt_empirical_details
;
Empirical correction (ABSPACK) includes:
- Absorption correction using spherical harmonics
- Frame scaling
- Detector area scaling
;
_oxdiff_exptl_absorpt_empirical_full_max 1.214
_oxdiff_exptl_absorpt_empirical_full_min 0.760

loop_
_space_group_symop_operation_xyz
'x, y, z'
'-x+1/2, -y, z+1/2'
'-x, y+1/2, -z+1/2'
'x+1/2, -y+1/2, -z'

loop_
_atom_site_label
_atom_site_type_symbol
_atom_site_fract_x
_atom_site_fract_y
_atom_site_fract_z
_atom_site_U_iso_or_equiv
_atom_site_adp_type
_atom_site_occupancy
_atom_site_site_symmetry_order
_atom_site_calc_flag
_atom_site_refinement_flags_posn
_atom_site_refinement_flags_adp
_atom_site_refinement_flags_occupancy
_atom_site_disorder_assembly
_atom_site_disorder_group
Br1B Br 0.57290(12) 0.46664(9) 0.32575(4) 0.0749(7) Uani 0.394(3) 1 d . U P A 1
O12 O 0.32562(17) 0.58748(12) 0.34686(6) 0.0277(6) Uani 1 1 d . . . . .
O11 O 0.42567(18) 0.67456(12) 0.33242(6) 0.0295(6) Uani 1 1 d . . . . .
O9 O 0.80987(18) 0.59066(13) 0.27580(7) 0.0342(6) Uani 1 1 d . . . . .
O5 O 0.33027(19) 0.33362(13) 0.34898(6) 0.0337(6) Uani 1 1 d . . . . .
O10 O 0.70818(17) 0.67519(13) 0.29197(6) 0.0314(6) Uani 1 1 d . . . . .
O6 O 0.4316(2) 0.24718(13) 0.33465(6) 0.0362(7) Uani 1 1 d . . . . .
O8 O 0.7139(2) 0.24990(13) 0.29400(7) 0.0411(7) Uani 1 1 d . . . . .
O7 O 0.8132(2) 0.33611(14) 0.27734(7) 0.0421(7) Uani 1 1 d . . . . .
O2 O 0.6684(2) 0.55334(15) 0.47889(9) 0.0573(9) Uani 1 1 d . . . . .
H2 H 0.6521 0.5126 0.4827 0.086 Uiso 1 1 calc GR . . . .
O3 O 0.8284(2) 0.53617(17) 0.45470(9) 0.0623(9) Uani 1 1 d . . . . .
H3 H 0.7836 0.5490 0.4628 0.093 Uiso 1 1 calc GR . . . .
O4A O 0.8234(4) 0.3900(4) 0.4641(2) 0.0353(15) Uani 0.606(3) 1 d D U P A 2
H4A H 0.8245 0.4302 0.4566 0.053 Uiso 0.606(3) 1 calc GR . P A 2
O1 O 0.6541(3) 0.40744(17) 0.48515(10) 0.0706(11) Uani 1 1 d . . . . .
H1A H 0.6340 0.4140 0.4679 0.106 Uiso 0.394(3) 1 calc DGR . P A 1
H1B H 0.6955 0.3890 0.4766 0.106 Uiso 0.606(3) 1 calc GR . P A 2
C25 C 0.3493(3) 0.39315(19) 0.29993(9) 0.0296(9) Uani 1 1 d . . . . .
C26 C 0.3365(2) 0.52428(18) 0.33056(8) 0.0253(8) Uani 1 1 d . . . . .
C27 C 0.6242(3) 0.65234(18) 0.28896(9) 0.0291(9) Uani 1 1 d . . . . .
C28 C 0.7728(3) 0.52696(19) 0.26617(9) 0.0322(9) Uani 1 1 d . . . . .
C29 C 0.5967(3) 0.61736(18) 0.26223(9) 0.0269(8) Uani 1 1 d . . . . .
C30 C 0.3387(3) 0.39580(19) 0.33163(9) 0.0277(8) Uani 1 1 d . . . . .
C31 C 0.3087(2) 0.4663(2) 0.44133(8) 0.0273(8) Uani 1 1 d . . . . .
C32 C 0.5102(3) 0.60012(18) 0.26012(9) 0.0293(9) Uani 1 1 d . . . . .
H32 H 0.4911 0.5765 0.2425 0.035 Uiso 1 1 calc R . . . .
C33 C 0.4014(3) 0.6233(2) 0.35487(9) 0.0321(9) Uani 1 1 d . . . . .
H33A H 0.4471 0.5886 0.3572 0.039 Uiso 1 1 calc R . . . .
H33B H 0.3936 0.6470 0.3746 0.039 Uiso 1 1 calc R . . . .
C34 C 0.3551(2) 0.4584(2) 0.28423(8) 0.0285(8) Uani 1 1 d . . . . .
H34 H 0.3644 0.4575 0.2630 0.034 Uiso 1 1 calc R . . . .
C35 C 0.3237(2) 0.4621(2) 0.38057(8) 0.0270(7) Uani 1 1 d . . . . .
C36 C 0.3478(2) 0.52420(18) 0.29870(8) 0.0257(8) Uani 1 1 d . . . . .
C37 C 0.4806(3) 0.65191(19) 0.30912(9) 0.0288(9) Uani 1 1 d . . . . .
C38 C 0.3331(2) 0.4603(2) 0.34767(8) 0.0262(7) Uani 1 1 d . . . . .
C39 C 0.2642(3) 0.4028(2) 0.45725(9) 0.0327(9) Uani 1 1 d . . . . .
C40 C 0.6179(3) 0.73925(19) 0.36234(9) 0.0309(9) Uani 1 1 d . . . . .
C41 C 0.4510(3) 0.61646(18) 0.28309(8) 0.0270(8) Uani 1 1 d . . . . .
C42 C 0.8044(3) 0.76432(19) 0.40463(9) 0.0316(9) Uani 1 1 d . . . . .
C43 C 0.5955(3) 0.70821(19) 0.33971(9) 0.0301(9) Uani 1 1 d . . . . .
C44 C 0.3169(2) 0.4644(2) 0.40826(8) 0.0289(8) Uani 1 1 d . . . . .
C45 C 0.5670(3) 0.67032(18) 0.31251(9) 0.0284(8) Uani 1 1 d . . . . .
C46 C 0.6604(3) 0.59721(19) 0.23718(9) 0.0302(9) Uani 1 1 d . . . . .
H46 H 0.7055 0.6336 0.2375 0.036 Uiso 1 1 calc R . . . .
C47 C 0.3366(3) 0.5219(2) 0.45619(8) 0.0304(9) Uani 1 1 d . . . . .
C48 C 0.3608(3) 0.32218(19) 0.28320(9) 0.0335(9) Uani 1 1 d . . . . .
H48 H 0.3297 0.2862 0.2952 0.040 Uiso 1 1 calc R . . . .
C49 C 0.3579(3) 0.59473(19) 0.28120(8) 0.0268(8) Uani 1 1 d . . . . .
H49 H 0.3248 0.6308 0.2925 0.032 Uiso 1 1 calc R . . . .
C50 C 0.4551(3) 0.30241(19) 0.28500(9) 0.0329(10) Uani 1 1 d . . . . .
C51 C 0.7696(3) 0.6242(2) 0.30142(10) 0.0343(9) Uani 1 1 d . . . . .
H51A H 0.7419 0.5881 0.3140 0.041 Uiso 1 1 calc R . . . .
H51B H 0.8126 0.6475 0.3140 0.041 Uiso 1 1 calc R . . . .
C52 C 0.6430(3) 0.77869(19) 0.38955(9) 0.0311(9) Uani 1 1 d . . . . .
C53 C 0.6267(3) 0.1932(2) 0.36636(11) 0.0407(11) Uani 1 1 d . . . . .
C54 C 0.6036(3) 0.2204(2) 0.34268(10) 0.0393(11) Uani 1 1 d . . . . .
C55 C 0.4867(3) 0.26984(19) 0.31148(9) 0.0340(10) Uani 1 1 d . . . . .
C56 C 0.5138(3) 0.31861(19) 0.26156(9) 0.0327(9) Uani 1 1 d . . . . .
H56 H 0.4939 0.3403 0.2436 0.039 Uiso 1 1 calc R . . . .
C57 C 0.3029(3) 0.6424(2) 0.47824(9) 0.0368(9) Uani 1 1 d . . . . .
C58 C 0.5999(3) 0.30380(19) 0.26390(9) 0.0358(10) Uani 1 1 d . . . . .
C59 C 0.6646(3) 0.3244(2) 0.23871(9) 0.0369(10) Uani 1 1 d . . . . .
H59 H 0.7104 0.2888 0.2395 0.044 Uiso 1 1 calc R . . . .
C60 C 0.5750(3) 0.8263(2) 0.40466(9) 0.0351(9) Uani 1 1 d . . . . .
C61 C 0.7223(3) 0.77171(19) 0.39889(9) 0.0313(9) Uani 1 1 d . . . . .
C12 C 0.6235(3) 0.5963(2) 0.20432(9) 0.0340(9) Uani 1 1 d . U . . .
H12A H 0.5841 0.5565 0.2024 0.041 Uiso 1 1 calc R . . . .
H12B H 0.5917 0.6400 0.2008 0.041 Uiso 1 1 calc R . . . .
C62 C 0.8337(3) 0.7066(2) 0.42401(9) 0.0331(9) Uani 1 1 d . . . . .
C63 C 0.7019(3) 0.52682(19) 0.24667(9) 0.0304(9) Uani 1 1 d . . . . .
C64 C 0.6690(3) 0.4608(2) 0.23784(8) 0.0310(8) Uani 1 1 d . . . . .
H64 H 0.6214 0.4598 0.2249 0.037 Uiso 1 1 calc R . . . .
C65 C 0.4511(3) 0.5860(2) 0.47970(9) 0.0356(10) Uani 1 1 d . . . . .
C18 C 0.3226(3) 0.5922(2) 0.24794(9) 0.0309(9) Uani 1 1 d . U . . .
H18A H 0.3362 0.6369 0.2376 0.037 Uiso 1 1 calc R . . . .
H18B H 0.3510 0.5541 0.2367 0.037 Uiso 1 1 calc R . . . .
C66 C 0.5856(3) 0.2371(2) 0.46522(10) 0.0362(10) Uani 1 1 d . . . . .
C67 C 0.3635(3) 0.5799(2) 0.47099(9) 0.0311(9) Uani 1 1 d . . . . .
C24 C 0.3225(3) 0.3216(2) 0.25082(9) 0.0376(10) Uani 1 1 d . . . . .
H24A H 0.3389 0.2778 0.2405 0.045 Uiso 1 1 calc R . . . .
H24B H 0.3459 0.3613 0.2391 0.045 Uiso 1 1 calc R . . . .
C68 C 0.8098(3) 0.4634(2) 0.27685(9) 0.0337(9) Uani 1 1 d . . . . .
C69 C 0.5254(3) 0.5934(2) 0.48639(10) 0.0387(10) Uani 1 1 d . . . . .
C70 C 0.7737(3) 0.3983(2) 0.26712(9) 0.0340(9) Uani 1 1 d . . . . .
C71 C 0.7043(3) 0.3958(2) 0.24752(9) 0.0340(10) Uani 1 1 d . . . . .
C72 C 0.9363(3) 0.4650(2) 0.31650(10) 0.0399(10) Uani 1 1 d . . . . .
C73 C 0.6174(3) 0.1691(2) 0.42007(10) 0.0407(11) Uani 1 1 d . . . . .
C74 C 0.4070(3) 0.2986(2) 0.35702(9) 0.0344(10) Uani 1 1 d . . . . .
H74A H 0.3996 0.2751 0.3769 0.041 Uiso 1 1 calc R . . . .
H74B H 0.4521 0.3337 0.3592 0.041 Uiso 1 1 calc R . . . .
C75 C 0.6579(3) 0.1585(2) 0.39375(10) 0.0401(11) Uani 1 1 d . . . . .
C76 C 0.8800(3) 0.4648(2) 0.29784(10) 0.0369(9) Uani 1 1 d . . . . .
C77 C 0.5731(3) 0.2535(2) 0.31489(9) 0.0364(10) Uani 1 1 d . . . . .
C78 C 0.5709(3) 0.1770(2) 0.44508(10) 0.0380(10) Uani 1 1 d . . . . .
C79 C 0.8598(3) 0.6563(2) 0.43871(10) 0.0380(10) Uani 1 1 d . . . . .
C80 C 1.0587(3) 0.5318(2) 0.34228(9) 0.0403(10) Uani 1 1 d . . . . .
C81 C 0.8712(3) 0.8128(2) 0.38939(10) 0.0364(10) Uani 1 1 d . . . . .
C17 C 0.2269(3) 0.5803(2) 0.24648(9) 0.0377(10) Uani 1 1 d D U . . .
H17A H 0.2129 0.5375 0.2581 0.045 Uiso 1 1 calc R . . . .
H17B H 0.1984 0.6203 0.2564 0.045 Uiso 1 1 calc R . . . .
C82 C 0.5951(3) 0.2893(2) 0.48099(10) 0.0392(10) Uani 1 1 d . . . . .
C83 C 0.6053(3) 0.3531(2) 0.50096(11) 0.0438(11) Uani 1 1 d . . . . .
C84 C 1.0034(3) 0.4664(3) 0.33949(9) 0.0398(10) Uani 1 1 d . . . . .
C85 C 0.6289(3) 0.27124(19) 0.29082(10) 0.0361(10) Uani 1 1 d . . . . .
C86 C 0.4980(3) 0.1249(2) 0.45345(10) 0.0406(10) Uani 1 1 d . . . . .
C87 C 0.6156(3) 0.6033(2) 0.49477(12) 0.0455(11) Uani 1 1 d . . . . .
C88 C 0.7743(3) 0.3018(2) 0.30267(10) 0.0415(11) Uani 1 1 d . . . . .
H88A H 0.8182 0.2793 0.3151 0.050 Uiso 1 1 calc R . . . .
H88B H 0.7463 0.3375 0.3154 0.050 Uiso 1 1 calc R . . . .
C89 C 1.0156(3) 0.3491(2) 0.37296(11) 0.0448(11) Uani 1 1 d . . . . .
C23 C 0.2249(3) 0.3273(3) 0.25099(10) 0.0454(11) Uani 1 1 d . . . . .
H23A H 0.2017 0.2838 0.2598 0.054 Uiso 1 1 calc R . . . .
H23B H 0.2087 0.3666 0.2644 0.054 Uiso 1 1 calc R . . . .
C90 C 0.1707(3) 0.4030(2) 0.44707(10) 0.0392(10) Uani 1 1 d . . . . .
H90A H 0.1441 0.4468 0.4534 0.059 Uiso 1 1 calc GR . . . .
H90B H 0.1414 0.3634 0.4564 0.059 Uiso 1 1 calc GR . . . .
H90C H 0.1677 0.3988 0.4250 0.059 Uiso 1 1 calc GR . . . .
C91 C 0.7345(3) 0.1085(2) 0.38984(10) 0.0426(11) Uani 1 1 d . . . . .
C92 C 0.5455(3) 0.8816(2) 0.38060(11) 0.0443(11) Uani 1 1 d . . . . .
H92A H 0.5940 0.9078 0.3731 0.066 Uiso 1 1 calc GR . . . .
H92B H 0.5057 0.9140 0.3900 0.066 Uiso 1 1 calc GR . . . .
H92C H 0.5183 0.8575 0.3636 0.066 Uiso 1 1 calc GR . . . .
C93 C 0.8906(3) 0.5935(2) 0.45649(11) 0.0462(11) Uani 1 1 d . . . . .
C94 C 0.9620(3) 0.3446(2) 0.39973(11) 0.0463(12) Uani 1 1 d . . . . .
C95 C 0.3069(3) 0.6561(3) 0.51311(10) 0.0487(12) Uani 1 1 d . . . . .
H95A H 0.2903 0.6136 0.5240 0.073 Uiso 1 1 calc GR . . . .
H95B H 0.2687 0.6944 0.5184 0.073 Uiso 1 1 calc GR . . . .
H95C H 0.3642 0.6690 0.5188 0.073 Uiso 1 1 calc GR . . . .
C96 C 1.0123(3) 0.4088(3) 0.35655(11) 0.0477(12) Uani 1 1 d . . . . .
C11 C 0.6926(3) 0.5895(2) 0.17996(9) 0.0415(10) Uani 1 1 d D U . . .
H11A H 0.7274 0.6323 0.1802 0.050 Uiso 1 1 calc R . . . .
H11B H 0.7292 0.5494 0.1852 0.050 Uiso 1 1 calc R . . . .
C97 C 0.2699(3) 0.4100(2) 0.49228(9) 0.0421(10) Uani 1 1 d . . . . .
H97A H 0.3288 0.4105 0.4985 0.063 Uiso 1 1 calc GR . . . .
H97B H 0.2413 0.3704 0.5019 0.063 Uiso 1 1 calc GR . . . .
H97C H 0.2431 0.4538 0.4986 0.063 Uiso 1 1 calc GR . . . .
C98 C 0.2119(3) 0.6242(2) 0.46886(11) 0.0442(11) Uani 1 1 d . . . . .
H98A H 0.2101 0.6142 0.4471 0.066 Uiso 1 1 calc GR . . . .
H98B H 0.1752 0.6639 0.4734 0.066 Uiso 1 1 calc GR . . . .
H98C H 0.1930 0.5830 0.4802 0.066 Uiso 1 1 calc GR . . . .
C99 C 0.4992(3) 0.7807(2) 0.41415(11) 0.0468(11) Uani 1 1 d . . . . .
H99A H 0.4745 0.7590 0.3961 0.070 Uiso 1 1 calc GR . . . .
H99B H 0.4573 0.8101 0.4242 0.070 Uiso 1 1 calc GR . . . .
H99C H 0.5179 0.7441 0.4282 0.070 Uiso 1 1 calc GR . . . .
C100 C 0.3087(3) 0.3337(2) 0.44686(11) 0.0416(10) Uani 1 1 d . . . . .
H10A H 0.3025 0.3282 0.4249 0.062 Uiso 1 1 calc GR . . . .
H10B H 0.2832 0.2936 0.4572 0.062 Uiso 1 1 calc GR . . . .
H10C H 0.3683 0.3362 0.4520 0.062 Uiso 1 1 calc GR . . . .
C101 C 0.6121(3) 0.8642(2) 0.43277(11) 0.0443(11) Uani 1 1 d . . . . .
H10D H 0.6292 0.8294 0.4479 0.066 Uiso 1 1 calc GR . . . .
H10E H 0.5697 0.8952 0.4415 0.066 Uiso 1 1 calc GR . . . .
H10F H 0.6609 0.8919 0.4266 0.066 Uiso 1 1 calc GR . . . .
C16 C 0.1926(3) 0.5725(3) 0.21391(10) 0.0497(12) Uani 1 1 d D U . . .
H16A H 0.2017 0.6179 0.2035 0.060 Uiso 0.556(6) 1 calc R . P B 1
H16B H 0.2283 0.5377 0.2035 0.060 Uiso 0.556(6) 1 calc R . P B 1
H16C H 0.2186 0.5320 0.2035 0.060 Uiso 0.444(6) 1 calc R . P B 2
H16D H 0.2034 0.6153 0.2019 0.060 Uiso 0.444(6) 1 calc R . P B 2
C102 C 0.4141(3) 0.1657(3) 0.45447(12) 0.0493(12) Uani 1 1 d . . . . .
H10G H 0.4180 0.2035 0.4694 0.074 Uiso 1 1 calc GR . . . .
H10H H 0.3687 0.1338 0.4602 0.074 Uiso 1 1 calc GR . . . .
H10I H 0.4024 0.1857 0.4344 0.074 Uiso 1 1 calc GR . . . .
C103 C 1.0031(3) 0.5989(3) 0.34544(12) 0.0519(12) Uani 1 1 d . . . . .
H10J H 0.9671 0.6034 0.3276 0.078 Uiso 1 1 calc GR . . . .
H10K H 1.0392 0.6402 0.3471 0.078 Uiso 1 1 calc GR . . . .
H10L H 0.9683 0.5950 0.3637 0.078 Uiso 1 1 calc GR . . . .
C104 C 0.3340(3) 0.7086(2) 0.46107(11) 0.0463(11) Uani 1 1 d . . . . .
H10M H 0.3911 0.7198 0.4675 0.069 Uiso 1 1 calc GR . . . .
H10N H 0.2970 0.7482 0.4657 0.069 Uiso 1 1 calc GR . . . .
H10O H 0.3333 0.6996 0.4392 0.069 Uiso 1 1 calc GR . . . .
C105 C 1.1189(3) 0.5263(3) 0.37032(10) 0.0486(12) Uani 1 1 d . . . . .
H10P H 1.0858 0.5259 0.3890 0.073 Uiso 1 1 calc GR . . . .
H10Q H 1.1568 0.5667 0.3705 0.073 Uiso 1 1 calc GR . . . .
H10R H 1.1516 0.4831 0.3689 0.073 Uiso 1 1 calc GR . . . .
C106 C 1.0703(3) 0.2848(2) 0.36290(11) 0.0484(11) Uani 1 1 d D U . . .
C107 C 0.9284(3) 0.8463(3) 0.41427(11) 0.0490(12) Uani 1 1 d . . . . .
H10S H 0.8944 0.8759 0.4276 0.073 Uiso 1 1 calc GR . . . .
H10T H 0.9718 0.8748 0.4046 0.073 Uiso 1 1 calc GR . . . .
H10U H 0.9549 0.8092 0.4262 0.073 Uiso 1 1 calc GR . . . .
C6 C 0.6284(3) 0.3230(2) 0.20574(10) 0.0467(12) Uani 1 1 d D U . . .
H6AA H 0.5931 0.3648 0.2021 0.056 Uiso 0.556(6) 1 calc R . P B 1
H6AB H 0.5938 0.2806 0.2027 0.056 Uiso 0.556(6) 1 calc R . P B 1
H6BC H 0.6040 0.2760 0.2025 0.056 Uiso 0.444(6) 1 calc R . P B 2
H6BD H 0.5815 0.3568 0.2051 0.056 Uiso 0.444(6) 1 calc R . P B 2
C108 C 0.9245(3) 0.7671(2) 0.36765(10) 0.0471(11) Uani 1 1 d . . . . .
H10V H 0.9506 0.7290 0.3791 0.071 Uiso 1 1 calc GR . . . .
H10W H 0.9681 0.7961 0.3583 0.071 Uiso 1 1 calc GR . . . .
H10X H 0.8884 0.7476 0.3518 0.071 Uiso 1 1 calc GR . . . .
C109 C 1.1130(3) 0.5380(3) 0.31292(10) 0.0473(11) Uani 1 1 d . . . . .
H10Y H 1.1455 0.4949 0.3102 0.071 Uiso 1 1 calc GR . . . .
H H 1.1511 0.5779 0.3148 0.071 Uiso 1 1 calc GR . . . .
HA H 1.0763 0.5449 0.2954 0.071 Uiso 1 1 calc GR . . . .
C110 C 0.9114(4) 0.3424(3) 0.42042(11) 0.0485(11) Uani 1 1 d D U . . .
C111 C 0.8276(3) 0.8723(3) 0.37118(13) 0.0545(13) Uani 1 1 d . . . . .
H11C H 0.7941 0.8518 0.3548 0.082 Uiso 1 1 calc GR . . . .
H11D H 0.8701 0.9034 0.3625 0.082 Uiso 1 1 calc GR . . . .
H11E H 0.7910 0.8991 0.3847 0.082 Uiso 1 1 calc GR . . . .
C112 C 0.8102(3) 0.1497(3) 0.37608(11) 0.0513(12) Uani 1 1 d . . . . .
H11F H 0.7945 0.1685 0.3562 0.077 Uiso 1 1 calc GR . . . .
H11G H 0.8581 0.1181 0.3738 0.077 Uiso 1 1 calc GR . . . .
H11H H 0.8254 0.1883 0.3896 0.077 Uiso 1 1 calc GR . . . .
C113 C 0.9694(3) 0.5631(3) 0.44150(13) 0.0561(14) Uani 1 1 d . . . . .
H11I H 0.9860 0.5202 0.4521 0.084 Uiso 1 1 calc GR . . . .
H11J H 1.0149 0.5974 0.4426 0.084 Uiso 1 1 calc GR . . . .
H11K H 0.9575 0.5523 0.4202 0.084 Uiso 1 1 calc GR . . . .
C114 C 0.7079(4) 0.0490(2) 0.36740(11) 0.0527(12) Uani 1 1 d . . . . .
H11L H 0.6658 0.0192 0.3771 0.079 Uiso 1 1 calc GR . . . .
H11M H 0.7570 0.0208 0.3621 0.079 Uiso 1 1 calc GR . . . .
H11N H 0.6842 0.0699 0.3490 0.079 Uiso 1 1 calc GR . . . .
C10 C 0.6583(4) 0.5785(3) 0.14761(10) 0.0531(12) Uani 1 1 d D U . . .
H10Z H 0.6186 0.6168 0.1429 0.064 Uiso 1 1 calc R . . . .
HB H 0.6266 0.5340 0.1471 0.064 Uiso 1 1 calc R . . . .
C20 C 0.0489(4) 0.2650(3) 0.22445(13) 0.0619(14) Uani 1 1 d . . . . .
H20A H 0.0631 0.2483 0.2451 0.074 Uiso 1 1 calc R . . . .
H20B H 0.0733 0.2317 0.2097 0.074 Uiso 1 1 calc R . . . .
C115 C 0.7610(4) 0.0750(3) 0.42076(11) 0.0544(13) Uani 1 1 d . . . . .
H11O H 0.7749 0.1122 0.4352 0.082 Uiso 1 1 calc GR . . . .
H11P H 0.8100 0.0450 0.4177 0.082 Uiso 1 1 calc GR . . . .
H11Q H 0.7146 0.0470 0.4288 0.082 Uiso 1 1 calc GR . . . .
C116 C 0.4923(4) 0.0656(2) 0.42956(13) 0.0562(13) Uani 1 1 d . . . . .
H11R H 0.4812 0.0859 0.4096 0.084 Uiso 1 1 calc GR . . . .
H11S H 0.4469 0.0336 0.4350 0.084 Uiso 1 1 calc GR . . . .
H11T H 0.5454 0.0399 0.4290 0.084 Uiso 1 1 calc GR . . . .
C22 C 0.1846(3) 0.3390(3) 0.21957(11) 0.0493(12) Uani 1 1 d . . . . .
H22A H 0.2052 0.3023 0.2056 0.059 Uiso 1 1 calc R . . . .
H22B H 0.2037 0.3848 0.2116 0.059 Uiso 1 1 calc R . . . .
C28A C 0.8309(6) 0.3377(5) 0.4397(2) 0.036(2) Uani 0.606(3) 1 d D U P A 2
C21 C 0.0871(4) 0.3379(3) 0.21945(13) 0.0599(14) Uani 1 1 d . . . . .
H21A H 0.0665 0.3697 0.2355 0.072 Uiso 1 1 calc R . . . .
H21B H 0.0671 0.3563 0.1998 0.072 Uiso 1 1 calc R . . . .
C9 C 0.7262(4) 0.5764(3) 0.12261(12) 0.0662(15) Uani 1 1 d D U . . .
H9BC H 0.6998 0.5866 0.1028 0.079 Uiso 0.444(6) 1 calc R . P B 2
H9BD H 0.7679 0.6137 0.1266 0.079 Uiso 0.444(6) 1 calc R . P B 2
H9AA H 0.6996 0.5619 0.1034 0.079 Uiso 0.556(6) 1 calc R . P B 1
H9AB H 0.7482 0.6245 0.1197 0.079 Uiso 0.556(6) 1 calc R . P B 1
C118 C 0.5176(4) 0.0935(3) 0.48540(12) 0.0601(15) Uani 1 1 d . . . . .
H11U H 0.5709 0.0681 0.4847 0.090 Uiso 1 1 calc GR . . . .
H11V H 0.4728 0.0612 0.4913 0.090 Uiso 1 1 calc GR . . . .
H11W H 0.5214 0.1314 0.5003 0.090 Uiso 1 1 calc GR . . . .
C119 C 0.6461(3) 0.6763(2) 0.48356(15) 0.0594(15) Uani 1 1 d . . . . .
H11X H 0.7037 0.6842 0.4904 0.089 Uiso 1 1 calc GR . . . .
H11Y H 0.6097 0.7129 0.4918 0.089 Uiso 1 1 calc GR . . . .
HC H 0.6442 0.6778 0.4614 0.089 Uiso 1 1 calc GR . . . .
C2 C 0.7878(4) 0.2527(3) 0.12286(12) 0.0675(15) Uani 1 1 d D U . . .
H2AA H 0.7432 0.2181 0.1185 0.081 Uiso 0.556(6) 1 calc R . P B 1
H2AB H 0.8146 0.2395 0.1423 0.081 Uiso 0.556(6) 1 calc R . P B 1
H2BC H 0.7370 0.2763 0.1151 0.081 Uiso 0.444(6) 1 calc R . P B 2
H2BD H 0.7722 0.2039 0.1279 0.081 Uiso 0.444(6) 1 calc R . P B 2
C120 C 0.6535(5) 0.3331(3) 0.52994(15) 0.079(2) Uani 1 1 d . . . . .
H12C H 0.7102 0.3180 0.5245 0.119 Uiso 1 1 calc GR . . . .
H12D H 0.6244 0.2948 0.5403 0.119 Uiso 1 1 calc GR . . . .
H12E H 0.6567 0.3737 0.5434 0.119 Uiso 1 1 calc GR . . . .
C121 C 1.1113(4) 0.2976(4) 0.32970(14) 0.0502(17) Uani 0.797(9) 1 d D U P C 1
H12F H 1.0668 0.3007 0.3145 0.075 Uiso 0.797(9) 1 calc GR . P C 1
H12G H 1.1486 0.2585 0.3247 0.075 Uiso 0.797(9) 1 calc GR . P C 1
H12H H 1.1435 0.3413 0.3299 0.075 Uiso 0.797(9) 1 calc GR . P C 1
C5 C 0.7073(9) 0.3226(8) 0.1828(2) 0.041(3) Uani 0.556(6) 1 d D U P B 1
H5A H 0.7449 0.3622 0.1878 0.049 Uiso 0.556(6) 1 calc R . P B 1
H5B H 0.7393 0.2787 0.1855 0.049 Uiso 0.556(6) 1 calc R . P B 1
C122 C 0.5194(4) 0.3865(3) 0.50730(18) 0.080(2) Uani 1 1 d . . . . .
H12I H 0.5268 0.4277 0.5203 0.119 Uiso 1 1 calc GR . . . .
H12J H 0.4833 0.3525 0.5175 0.119 Uiso 1 1 calc GR . . . .
H12K H 0.4936 0.4008 0.4881 0.119 Uiso 1 1 calc GR . . . .
C123 C 0.9045(5) 0.6131(3) 0.48915(12) 0.0685(17) Uani 1 1 d . . . . .
H12L H 0.8516 0.6289 0.4981 0.103 Uiso 1 1 calc GR . . . .
H12M H 0.9458 0.6510 0.4903 0.103 Uiso 1 1 calc GR . . . .
H12N H 0.9252 0.5723 0.5003 0.103 Uiso 1 1 calc GR . . . .
C15 C 0.1033(6) 0.5517(9) 0.2083(3) 0.058(3) Uani 0.556(6) 1 d D U P B 1
H15A H 0.0915 0.5072 0.2190 0.070 Uiso 0.556(6) 1 calc R . P B 1
H15B H 0.0951 0.5436 0.1863 0.070 Uiso 0.556(6) 1 calc R . P B 1
C124 C 0.6262(4) 0.5941(4) 0.52942(14) 0.0720(17) Uani 1 1 d . . . . .
H12O H 0.6047 0.5481 0.5355 0.108 Uiso 1 1 calc GR . . . .
H12P H 0.5950 0.6308 0.5400 0.108 Uiso 1 1 calc GR . . . .
H12Q H 0.6857 0.5974 0.5347 0.108 Uiso 1 1 calc GR . . . .
C30A C 0.8295(5) 0.2665(4) 0.45653(19) 0.0303(16) Uani 0.606(3) 1 d D U P A 2
H30A H 0.8758 0.2648 0.4711 0.046 Uiso 0.606(3) 1 calc GR . P A 2
H30B H 0.8357 0.2284 0.4419 0.046 Uiso 0.606(3) 1 calc GR . P A 2
H30C H 0.7762 0.2613 0.4673 0.046 Uiso 0.606(3) 1 calc GR . P A 2
C126 C 1.1454(4) 0.2749(3) 0.38526(14) 0.0499(17) Uani 0.797(9) 1 d D U P C 1
H12R H 1.1800 0.3172 0.3853 0.075 Uiso 0.797(9) 1 calc GR . P C 1
H12S H 1.1792 0.2348 0.3788 0.075 Uiso 0.797(9) 1 calc GR . P C 1
H12T H 1.1240 0.2664 0.4057 0.075 Uiso 0.797(9) 1 calc GR . P C 1
C1 C 0.8541(4) 0.2508(4) 0.09711(13) 0.089(2) Uani 1 1 d D U . . .
H1C H 0.8263 0.2570 0.0775 0.134 Uiso 1 1 calc GR . . . .
H1D H 0.8832 0.2056 0.0974 0.134 Uiso 1 1 calc GR . . . .
H1E H 0.8947 0.2886 0.1002 0.134 Uiso 1 1 calc GR . . . .
C29A C 0.7525(6) 0.3444(4) 0.41819(18) 0.0373(18) Uani 0.606(3) 1 d D U P A 2
H29A H 0.7012 0.3409 0.4302 0.056 Uiso 0.606(3) 1 calc GR . P A 2
H29B H 0.7537 0.3067 0.4031 0.056 Uiso 0.606(3) 1 calc GR . P A 2
H29C H 0.7540 0.3898 0.4079 0.056 Uiso 0.606(3) 1 calc GR . P A 2
C19 C -0.0470(4) 0.2665(5) 0.22073(17) 0.096(2) Uani 1 1 d . . . . .
H19A H -0.0611 0.2794 0.1999 0.144 Uiso 1 1 calc GR . . . .
H19B H -0.0709 0.3009 0.2347 0.144 Uiso 1 1 calc GR . . . .
H19C H -0.0699 0.2200 0.2253 0.144 Uiso 1 1 calc GR . . . .
C128 C 1.0176(5) 0.2175(4) 0.3609(2) 0.066(2) Uani 0.797(9) 1 d D U P C 1
H12U H 0.9979 0.2045 0.3812 0.099 Uiso 0.797(9) 1 calc GR . P C 1
H12V H 1.0520 0.1795 0.3526 0.099 Uiso 0.797(9) 1 calc GR . P C 1
H12W H 0.9694 0.2255 0.3476 0.099 Uiso 0.797(9) 1 calc GR . P C 1
C3 C 0.7510(5) 0.3218(4) 0.12574(17) 0.048(2) Uani 0.556(6) 1 d D U P B 1
H3A H 0.7282 0.3357 0.1058 0.058 Uiso 0.556(6) 1 calc R . P B 1
H3B H 0.7959 0.3553 0.1309 0.058 Uiso 0.556(6) 1 calc R . P B 1
C8A C 0.7714(11) 0.5060(9) 0.1207(5) 0.070(5) Uani 0.444(6) 1 d D U P B 2
H8AA H 0.7925 0.4935 0.1411 0.084 Uiso 0.444(6) 1 calc R . P B 2
H8AB H 0.7306 0.4696 0.1146 0.084 Uiso 0.444(6) 1 calc R . P B 2
C4 C 0.6801(5) 0.3286(4) 0.14969(15) 0.0381(18) Uani 0.556(6) 1 d D U P B 1
H4B H 0.6525 0.3746 0.1469 0.046 Uiso 0.556(6) 1 calc R . P B 1
H4C H 0.6378 0.2920 0.1456 0.046 Uiso 0.556(6) 1 calc R . P B 1
C7A C 0.844(3) 0.505(3) 0.0985(14) 0.124(13) Uani 0.444(6) 1 d D U P B 2
H7AA H 0.8787 0.5472 0.1015 0.186 Uiso 0.444(6) 1 calc GR . P B 2
H7AB H 0.8228 0.5046 0.0777 0.186 Uiso 0.444(6) 1 calc GR . P B 2
H7AC H 0.8786 0.4635 0.1020 0.186 Uiso 0.444(6) 1 calc GR . P B 2
C14 C 0.0408(6) 0.6082(6) 0.2192(2) 0.059(2) Uani 0.556(6) 1 d D U P B 1
H14A H 0.0522 0.6528 0.2085 0.071 Uiso 0.556(6) 1 calc R . P B 1
H14B H 0.0486 0.6163 0.2412 0.071 Uiso 0.556(6) 1 calc R . P B 1
C13 C -0.0510(6) 0.5856(8) 0.2132(3) 0.082(4) Uani 0.556(6) 1 d D U P B 1
H13A H -0.0609 0.5834 0.1913 0.123 Uiso 0.556(6) 1 calc GR . P B 1
H13B H -0.0893 0.6196 0.2223 0.123 Uiso 0.556(6) 1 calc GR . P B 1
H13C H -0.0608 0.5393 0.2221 0.123 Uiso 0.556(6) 1 calc GR . P B 1
C3B C 0.5756(15) 0.5194(12) 0.4038(4) 0.106(5) Uani 0.394(3) 1 d . U P A 1
H3BA H 0.5509 0.5214 0.4244 0.127 Uiso 0.394(3) 1 calc R . P A 1
H3BB H 0.5421 0.5503 0.3904 0.127 Uiso 0.394(3) 1 calc R . P A 1
C4B C 0.6680(18) 0.5471(16) 0.4051(5) 0.138(8) Uani 0.394(3) 1 d . U P A 1
H4BA H 0.6658 0.5978 0.4097 0.165 Uiso 0.394(3) 1 calc R . P A 1
H4BB H 0.6961 0.5240 0.4224 0.165 Uiso 0.394(3) 1 calc R . P A 1
C1B C 0.6258(13) 0.4275(11) 0.3635(4) 0.089(4) Uani 0.394(3) 1 d . U P A 1
H1BA H 0.6292 0.3754 0.3616 0.107 Uiso 0.394(3) 1 calc R . P A 1
C2B C 0.5707(13) 0.4460(10) 0.3922(4) 0.089(4) Uani 0.394(3) 1 d . U P A 1
H2B H 0.5119 0.4420 0.3846 0.107 Uiso 0.394(3) 1 calc R . P A 1
C5B C 0.7232(19) 0.5377(15) 0.3776(4) 0.137(7) Uani 0.394(3) 1 d . U P A 1
H5BA H 0.7817 0.5502 0.3827 0.165 Uiso 0.394(3) 1 calc R . P A 1
H5BB H 0.7040 0.5690 0.3611 0.165 Uiso 0.394(3) 1 calc R . P A 1
C5A C 0.6840(12) 0.3385(11) 0.1786(4) 0.051(4) Uani 0.444(6) 1 d D U P B 2
H5AA H 0.7077 0.3862 0.1802 0.061 Uiso 0.444(6) 1 calc R . P B 2
H5AB H 0.6513 0.3353 0.1596 0.061 Uiso 0.444(6) 1 calc R . P B 2
C4A C 0.7555(7) 0.2830(6) 0.1787(2) 0.048(3) Uani 0.444(6) 1 d D U P B 2
H4AA H 0.7882 0.2879 0.1977 0.057 Uiso 0.444(6) 1 calc R . P B 2
H4AB H 0.7302 0.2356 0.1787 0.057 Uiso 0.444(6) 1 calc R . P B 2
C3A C 0.8147(7) 0.2893(6) 0.1518(2) 0.050(3) Uani 0.444(6) 1 d D U P B 2
H3AA H 0.8224 0.3397 0.1473 0.060 Uiso 0.444(6) 1 calc R . P B 2
H3AB H 0.8699 0.2705 0.1579 0.060 Uiso 0.444(6) 1 calc R . P B 2
C8 C 0.7986(9) 0.5285(10) 0.1289(4) 0.090(6) Uani 0.556(6) 1 d D U P B 1
H8A H 0.7767 0.4808 0.1326 0.108 Uiso 0.556(6) 1 calc R . P B 1
H8B H 0.8271 0.5443 0.1476 0.108 Uiso 0.556(6) 1 calc R . P B 1
C7 C 0.863(2) 0.525(2) 0.1030(11) 0.124(13) Uani 0.556(6) 1 d D U P B 1
H7A H 0.8387 0.5013 0.0854 0.186 Uiso 0.556(6) 1 calc GR . P B 1
H7B H 0.9128 0.4989 0.1098 0.186 Uiso 0.556(6) 1 calc GR . P B 1
H7C H 0.8801 0.5726 0.0972 0.186 Uiso 0.556(6) 1 calc GR . P B 1
C15A C 0.0904(8) 0.5600(14) 0.2187(4) 0.071(5) Uani 0.444(6) 1 d D U P B 2
H15C H 0.0822 0.5214 0.2334 0.085 Uiso 0.444(6) 1 calc R . P B 2
H15D H 0.0659 0.6029 0.2276 0.085 Uiso 0.444(6) 1 calc R . P B 2
C14A C 0.0433(8) 0.5425(10) 0.1898(3) 0.079(4) Uani 0.444(6) 1 d D U P B 2
H14C H 0.0701 0.5015 0.1801 0.095 Uiso 0.444(6) 1 calc R . P B 2
H14D H 0.0479 0.5825 0.1757 0.095 Uiso 0.444(6) 1 calc R . P B 2
C13A C -0.0516(8) 0.5259(13) 0.1952(4) 0.112(7) Uani 0.444(6) 1 d D U P B 2
H13D H -0.0793 0.5185 0.1756 0.169 Uiso 0.444(6) 1 calc GR . P B 2
H13E H -0.0781 0.5652 0.2057 0.169 Uiso 0.444(6) 1 calc GR . P B 2
H13F H -0.0568 0.4835 0.2076 0.169 Uiso 0.444(6) 1 calc GR . P B 2
C6B C 0.7187(16) 0.4583(16) 0.3667(6) 0.136(7) Uani 0.394(3) 1 d . U P A 1
H6BA H 0.7502 0.4290 0.3813 0.163 Uiso 0.394(3) 1 calc R . P A 1
H6BB H 0.7471 0.4543 0.3468 0.163 Uiso 0.394(3) 1 calc R . P A 1
F1B F 0.5762(15) 0.3959(9) 0.4129(3) 0.187(8) Uani 0.394(3) 1 d D U P A 1
C27A C 1.0056(14) 0.2459(15) 0.3436(5) 0.056(7) Uani 0.203(9) 1 d D U P C 2
H27A H 0.9962 0.2718 0.3247 0.084 Uiso 0.203(9) 1 calc GR . P C 2
H27B H 0.9529 0.2422 0.3548 0.084 Uiso 0.203(9) 1 calc GR . P C 2
H27C H 1.0265 0.1989 0.3388 0.084 Uiso 0.203(9) 1 calc GR . P C 2
C25A C 1.0834(17) 0.2421(11) 0.3939(4) 0.055(6) Uani 0.203(9) 1 d D U P C 2
H25A H 1.1145 0.2710 0.4083 0.082 Uiso 0.203(9) 1 calc GR . P C 2
H25B H 1.1148 0.1991 0.3897 0.082 Uiso 0.203(9) 1 calc GR . P C 2
H25C H 1.0287 0.2300 0.4025 0.082 Uiso 0.203(9) 1 calc GR . P C 2
C26A C 1.1464(12) 0.3118(12) 0.3498(6) 0.054(6) Uani 0.203(9) 1 d D U P C 2
H26A H 1.1326 0.3448 0.3335 0.081 Uiso 0.203(9) 1 calc GR . P C 2
H26B H 1.1794 0.2730 0.3414 0.081 Uiso 0.203(9) 1 calc GR . P C 2
H26C H 1.1791 0.3358 0.3654 0.081 Uiso 0.203(9) 1 calc GR . P C 2
C117 C 0.7710(14) 0.3288(13) 0.4325(5) 0.096(6) Uani 0.394(3) 1 d D U P A 1
H11Z H 0.7407 0.3705 0.4392 0.144 Uiso 0.394(3) 1 calc GR . P A 1
HD H 0.7408 0.2868 0.4391 0.144 Uiso 0.394(3) 1 calc GR . P A 1
HE H 0.7752 0.3290 0.4103 0.144 Uiso 0.394(3) 1 calc GR . P A 1
C125 C 0.8574(13) 0.3287(10) 0.4460(4) 0.063(5) Uani 0.394(3) 1 d D U P A 1
O4 O 0.8622(16) 0.3875(9) 0.4671(4) 0.111(6) Uani 0.394(3) 1 d D U P A 1
H4 H 0.8553 0.4250 0.4576 0.166 Uiso 0.394(3) 1 calc GR . P A 1
C127 C 0.8779(17) 0.2617(9) 0.4638(4) 0.095(6) Uani 0.394(3) 1 d D U P A 1
H12X H 0.8839 0.2225 0.4496 0.143 Uiso 0.394(3) 1 calc GR . P A 1
H12Y H 0.8326 0.2517 0.4781 0.143 Uiso 0.394(3) 1 calc GR . P A 1
HF H 0.9304 0.2682 0.4749 0.143 Uiso 0.394(3) 1 calc GR . P A 1

loop_
_atom_site_aniso_label
_atom_site_aniso_U_11
_atom_site_aniso_U_22
_atom_site_aniso_U_33
_atom_site_aniso_U_23
_atom_site_aniso_U_13
_atom_site_aniso_U_12
Br1B 0.0881(13) 0.0700(11) 0.0665(10) -0.0047(8) -0.0158(8) -0.0016(9)
O12 0.0269(14) 0.0241(12) 0.0322(13) -0.0055(10) 0.0012(12) -0.0007(11)
O11 0.0343(16) 0.0210(12) 0.0330(13) -0.0028(10) 0.0021(12) -0.0002(11)
O9 0.0296(16) 0.0254(13) 0.0477(16) 0.0027(12) 0.0019(13) -0.0031(12)
O5 0.0431(17) 0.0255(13) 0.0326(14) 0.0024(11) 0.0039(13) -0.0074(13)
O10 0.0264(15) 0.0222(12) 0.0455(15) 0.0037(11) -0.0024(13) -0.0012(11)
O6 0.0552(19) 0.0200(12) 0.0333(14) 0.0017(11) 0.0062(14) -0.0029(13)
O8 0.054(2) 0.0211(13) 0.0487(17) 0.0034(12) 0.0053(16) 0.0070(13)
O7 0.0474(19) 0.0287(14) 0.0502(17) 0.0087(13) 0.0093(15) 0.0113(13)
O2 0.0403(19) 0.0302(16) 0.101(3) -0.0037(16) 0.0152(19) 0.0018(14)
O3 0.053(2) 0.0337(16) 0.100(3) 0.0021(18) 0.026(2) 0.0002(17)
O4A 0.036(3) 0.026(3) 0.045(3) 0.004(2) -0.013(3) -0.001(2)
O1 0.076(3) 0.0328(17) 0.103(3) 0.0029(19) 0.016(2) -0.0079(18)
C25 0.035(2) 0.0234(18) 0.0308(19) -0.0013(15) -0.0007(18) -0.0063(16)
C26 0.026(2) 0.0226(18) 0.0274(17) -0.0025(14) -0.0013(16) -0.0007(15)
C27 0.030(2) 0.0193(17) 0.038(2) 0.0054(15) -0.0020(18) -0.0036(16)
C28 0.031(2) 0.0245(19) 0.041(2) 0.0042(16) 0.0075(18) -0.0023(17)
C29 0.033(2) 0.0159(16) 0.0318(19) 0.0061(14) -0.0007(18) -0.0001(15)
C30 0.028(2) 0.0234(18) 0.0319(19) 0.0009(15) -0.0003(17) -0.0046(16)
C31 0.0218(19) 0.0325(19) 0.0277(17) 0.0013(17) -0.0035(15) 0.0033(17)
C32 0.037(2) 0.0171(17) 0.034(2) 0.0022(15) -0.0050(19) -0.0016(16)
C33 0.037(2) 0.0274(19) 0.032(2) -0.0031(16) -0.0023(19) 0.0004(17)
C34 0.031(2) 0.0285(18) 0.0264(18) -0.0052(16) 0.0017(16) -0.0014(17)
C35 0.0249(19) 0.0258(17) 0.0303(19) 0.0018(16) -0.0022(16) -0.0005(17)
C36 0.0201(19) 0.0262(19) 0.0308(18) -0.0011(15) -0.0018(16) -0.0020(15)
C37 0.035(2) 0.0202(17) 0.031(2) 0.0024(15) 0.0033(18) 0.0017(16)
C38 0.0200(18) 0.0317(18) 0.0270(17) -0.0012(16) -0.0007(15) -0.0015(17)
C39 0.029(2) 0.036(2) 0.033(2) 0.0021(17) 0.0014(18) 0.0011(17)
C40 0.032(2) 0.0221(18) 0.039(2) 0.0016(16) -0.0044(19) -0.0011(16)
C41 0.030(2) 0.0190(17) 0.032(2) 0.0030(15) -0.0015(17) 0.0001(15)
C42 0.036(3) 0.0266(19) 0.032(2) -0.0035(15) -0.0034(18) 0.0033(17)
C43 0.031(2) 0.0213(17) 0.038(2) 0.0024(16) -0.0021(19) 0.0010(16)
C44 0.026(2) 0.0261(17) 0.035(2) -0.0034(17) -0.0031(16) 0.0012(17)
C45 0.032(2) 0.0186(17) 0.034(2) 0.0022(15) -0.0038(18) -0.0012(16)
C46 0.032(2) 0.0240(18) 0.034(2) 0.0034(15) 0.0026(19) -0.0042(17)
C47 0.028(2) 0.039(2) 0.0238(17) 0.0027(16) 0.0005(17) 0.0035(17)
C48 0.049(3) 0.0210(18) 0.031(2) -0.0013(15) 0.0015(19) -0.0067(18)
C49 0.029(2) 0.0221(17) 0.0291(19) -0.0033(15) -0.0015(17) 0.0005(16)
C50 0.051(3) 0.0159(17) 0.032(2) -0.0022(15) 0.000(2) -0.0030(17)
C51 0.031(2) 0.0270(19) 0.045(2) 0.0010(17) -0.001(2) -0.0014(17)
C52 0.033(2) 0.0230(18) 0.037(2) 0.0035(16) -0.0044(18) -0.0034(16)
C53 0.054(3) 0.0222(19) 0.046(3) 0.0010(18) 0.003(2) -0.0017(19)
C54 0.055(3) 0.0205(19) 0.042(2) 0.0018(17) 0.003(2) 0.0005(19)
C55 0.052(3) 0.0175(18) 0.033(2) 0.0001(15) 0.004(2) -0.0044(18)
C56 0.052(3) 0.0172(17) 0.029(2) -0.0003(15) 0.000(2) -0.0025(18)
C57 0.036(2) 0.038(2) 0.037(2) -0.0038(17) 0.0035(19) 0.0002(18)
C58 0.052(3) 0.0199(18) 0.036(2) -0.0044(16) 0.006(2) 0.0009(18)
C59 0.053(3) 0.0215(18) 0.036(2) -0.0041(16) 0.008(2) 0.0015(19)
C60 0.038(2) 0.0278(19) 0.040(2) -0.0008(17) -0.0069(19) -0.0023(18)
C61 0.035(3) 0.0262(19) 0.032(2) 0.0003(15) -0.0029(19) -0.0003(17)
C12 0.040(2) 0.0274(19) 0.035(2) 0.0047(16) 0.0012(19) -0.0013(18)
C62 0.029(2) 0.033(2) 0.037(2) -0.0015(17) 0.0005(19) 0.0000(18)
C63 0.029(2) 0.027(2) 0.035(2) 0.0042(16) 0.0069(17) 0.0009(17)
C64 0.037(2) 0.0253(17) 0.0304(18) 0.0001(16) 0.0063(17) 0.0006(19)
C65 0.039(3) 0.033(2) 0.035(2) -0.0033(17) 0.002(2) -0.0015(18)
C18 0.037(2) 0.0270(18) 0.0287(19) 0.0025(15) -0.0032(18) -0.0011(17)
C66 0.037(2) 0.029(2) 0.043(2) 0.0059(18) 0.000(2) -0.0002(18)
C67 0.031(2) 0.035(2) 0.0272(19) 0.0008(16) 0.0011(17) -0.0009(17)
C24 0.054(3) 0.0272(19) 0.032(2) -0.0065(16) -0.004(2) -0.007(2)
C68 0.031(2) 0.0291(18) 0.041(2) 0.0031(18) 0.0082(18) 0.0061(18)
C69 0.038(3) 0.032(2) 0.046(2) -0.0050(18) 0.000(2) -0.0022(19)
C70 0.039(3) 0.0250(19) 0.038(2) 0.0055(16) 0.009(2) 0.0082(18)
C71 0.045(3) 0.0244(19) 0.032(2) -0.0031(16) 0.011(2) 0.0045(18)
C72 0.036(2) 0.037(2) 0.047(2) 0.012(2) 0.010(2) 0.010(2)
C73 0.053(3) 0.0242(19) 0.045(3) 0.0065(18) -0.010(2) -0.0024(19)
C74 0.048(3) 0.0236(19) 0.032(2) 0.0011(16) -0.001(2) 0.0002(18)
C75 0.056(3) 0.025(2) 0.040(2) 0.0017(17) -0.003(2) -0.0087(19)
C76 0.036(2) 0.0308(19) 0.045(2) 0.0085(19) 0.008(2) 0.0041(19)
C77 0.054(3) 0.0208(18) 0.034(2) -0.0005(16) -0.001(2) -0.0001(19)
C78 0.046(3) 0.027(2) 0.040(2) 0.0075(17) -0.007(2) -0.0011(19)
C79 0.032(2) 0.045(2) 0.038(2) 0.0045(19) 0.0041(19) 0.0065(19)
C80 0.036(2) 0.045(2) 0.040(2) 0.006(2) 0.0021(19) 0.012(2)
C81 0.035(2) 0.035(2) 0.040(2) 0.0030(17) 0.003(2) 0.0025(18)
C17 0.035(2) 0.042(2) 0.036(2) 0.0003(18) -0.0055(19) 0.0011(19)
C82 0.037(3) 0.033(2) 0.048(2) 0.0070(19) 0.000(2) -0.0015(19)
C83 0.041(3) 0.025(2) 0.065(3) -0.002(2) 0.001(2) -0.0028(19)
C84 0.029(2) 0.049(2) 0.041(2) 0.013(2) 0.0081(18) 0.013(2)
C85 0.048(3) 0.0186(18) 0.041(2) 0.0002(16) 0.002(2) 0.0008(18)
C86 0.039(3) 0.031(2) 0.051(3) 0.0066(18) -0.009(2) -0.0012(19)
C87 0.032(2) 0.035(2) 0.069(3) -0.006(2) 0.001(2) 0.0022(19)
C88 0.049(3) 0.030(2) 0.045(2) 0.0103(18) 0.001(2) 0.005(2)
C89 0.033(2) 0.046(2) 0.055(3) 0.020(2) -0.007(2) 0.001(2)
C23 0.055(3) 0.045(2) 0.036(2) -0.0121(19) -0.006(2) -0.004(2)
C90 0.032(2) 0.044(2) 0.042(2) 0.0015(19) 0.004(2) -0.0036(19)
C91 0.054(3) 0.032(2) 0.041(2) 0.0038(18) -0.001(2) -0.001(2)
C92 0.040(3) 0.034(2) 0.059(3) 0.002(2) -0.010(2) 0.0034(19)
C93 0.043(3) 0.040(2) 0.056(3) 0.014(2) 0.011(2) 0.006(2)
C94 0.042(3) 0.047(3) 0.050(3) 0.018(2) -0.008(2) -0.005(2)
C95 0.049(3) 0.052(3) 0.045(3) -0.011(2) 0.004(2) 0.012(2)
C96 0.027(2) 0.063(3) 0.052(3) 0.014(2) 0.006(2) 0.010(2)
C11 0.046(3) 0.040(2) 0.038(2) 0.0061(18) 0.007(2) -0.001(2)
C97 0.039(3) 0.054(3) 0.034(2) 0.0124(19) -0.002(2) 0.002(2)
C98 0.034(3) 0.042(2) 0.057(3) -0.006(2) 0.002(2) 0.007(2)
C99 0.040(3) 0.042(2) 0.059(3) 0.001(2) 0.005(2) -0.001(2)
C100 0.042(3) 0.033(2) 0.050(3) 0.0071(19) 0.003(2) 0.0005(19)
C101 0.041(3) 0.043(2) 0.049(3) -0.011(2) -0.010(2) 0.005(2)
C16 0.057(3) 0.045(2) 0.047(3) 0.001(2) -0.020(2) -0.002(2)
C102 0.042(3) 0.048(3) 0.058(3) 0.003(2) -0.007(2) 0.001(2)
C103 0.044(3) 0.051(3) 0.060(3) 0.001(2) -0.002(2) 0.016(2)
C104 0.047(3) 0.040(2) 0.051(3) 0.001(2) 0.003(2) 0.004(2)
C105 0.040(3) 0.062(3) 0.044(2) 0.003(2) 0.001(2) 0.014(2)
C106 0.040(3) 0.044(2) 0.061(3) 0.010(2) -0.007(2) 0.003(2)
C107 0.047(3) 0.050(3) 0.050(3) -0.007(2) 0.003(2) -0.013(2)
C6 0.073(3) 0.030(2) 0.037(2) -0.0054(18) 0.008(2) -0.005(2)
C108 0.050(3) 0.046(3) 0.044(2) 0.004(2) 0.005(2) 0.002(2)
C109 0.040(3) 0.054(3) 0.047(2) 0.009(2) 0.004(2) 0.003(2)
C110 0.055(3) 0.048(3) 0.042(2) 0.010(2) -0.008(2) -0.012(2)
C111 0.047(3) 0.045(3) 0.072(3) 0.024(2) 0.006(3) 0.004(2)
C112 0.058(3) 0.049(3) 0.048(3) 0.002(2) 0.000(2) -0.004(2)
C113 0.041(3) 0.056(3) 0.071(3) 0.020(3) 0.013(3) 0.015(2)
C114 0.072(4) 0.031(2) 0.054(3) 0.001(2) -0.002(3) 0.003(2)
C10 0.066(3) 0.051(3) 0.043(2) -0.006(2) 0.005(2) 0.000(2)
C20 0.052(3) 0.073(4) 0.060(3) -0.011(3) 0.008(3) -0.011(3)
C115 0.055(3) 0.055(3) 0.053(3) 0.012(2) -0.003(3) 0.008(2)
C116 0.051(3) 0.032(2) 0.086(4) -0.006(2) -0.010(3) -0.005(2)
C22 0.061(3) 0.043(2) 0.043(2) -0.005(2) -0.001(2) -0.006(2)
C28A 0.049(5) 0.029(4) 0.030(4) 0.006(3) -0.008(4) -0.008(3)
C21 0.060(4) 0.063(3) 0.057(3) -0.014(3) -0.004(3) 0.012(3)
C9 0.087(4) 0.069(3) 0.043(3) -0.001(2) 0.007(3) -0.001(3)
C118 0.058(3) 0.053(3) 0.069(3) 0.031(3) -0.018(3) -0.020(3)
C119 0.039(3) 0.031(2) 0.108(4) -0.006(3) 0.000(3) -0.003(2)
C2 0.064(4) 0.086(4) 0.052(3) -0.012(3) 0.012(3) -0.022(3)
C120 0.092(5) 0.059(3) 0.087(4) -0.027(3) -0.035(4) 0.021(3)
C121 0.041(4) 0.058(4) 0.051(3) 0.000(3) -0.001(3) 0.007(3)
C5 0.065(7) 0.028(7) 0.029(4) 0.003(4) -0.003(4) -0.008(5)
C122 0.048(3) 0.050(3) 0.141(6) -0.033(3) 0.011(4) 0.002(3)
C123 0.098(5) 0.055(3) 0.053(3) 0.015(2) 0.004(3) 0.027(3)
C15 0.052(5) 0.071(8) 0.051(7) -0.011(6) -0.013(4) -0.010(4)
C124 0.052(4) 0.090(4) 0.075(4) -0.006(3) -0.022(3) -0.006(3)
C30A 0.029(4) 0.027(3) 0.034(4) 0.005(3) -0.004(3) 0.002(3)
C126 0.043(4) 0.044(3) 0.063(4) 0.004(3) -0.004(3) 0.016(3)
C1 0.062(4) 0.144(6) 0.062(3) -0.035(4) 0.014(3) -0.046(4)
C29A 0.040(4) 0.040(4) 0.032(4) 0.011(3) -0.006(3) -0.009(3)
C19 0.062(4) 0.129(6) 0.098(5) -0.028(5) 0.019(4) -0.017(4)
C128 0.055(4) 0.060(4) 0.084(6) -0.002(4) 0.006(4) -0.008(3)
C3 0.050(5) 0.060(5) 0.034(4) 0.001(3) 0.006(4) -0.019(4)
C8A 0.082(10) 0.068(8) 0.060(11) 0.007(7) 0.014(8) 0.008(7)
C4 0.051(5) 0.031(4) 0.032(4) 0.000(3) -0.002(3) -0.004(3)
C7A 0.131(15) 0.15(2) 0.089(12) -0.003(15) 0.053(13) 0.026(17)
C14 0.053(5) 0.074(6) 0.050(5) 0.003(5) -0.013(4) 0.000(4)
C13 0.041(5) 0.137(11) 0.068(7) -0.004(7) -0.006(5) -0.005(6)
C3B 0.123(12) 0.121(11) 0.072(9) -0.009(8) -0.032(9) -0.004(9)
C4B 0.149(14) 0.179(17) 0.086(10) -0.011(12) -0.013(10) -0.059(12)
C1B 0.090(9) 0.097(10) 0.079(8) 0.008(7) -0.003(7) 0.001(8)
C2B 0.092(10) 0.111(10) 0.064(7) 0.009(6) -0.005(7) -0.023(8)
C5B 0.178(17) 0.161(15) 0.073(10) 0.012(11) -0.012(10) -0.054(12)
C5A 0.073(9) 0.035(8) 0.044(8) -0.001(5) 0.011(7) -0.002(6)
C4A 0.054(6) 0.039(6) 0.051(5) -0.004(4) 0.014(5) -0.004(5)
C3A 0.047(6) 0.057(6) 0.046(5) 0.000(4) 0.009(4) -0.006(5)
C8 0.099(9) 0.110(13) 0.060(9) 0.004(8) 0.027(7) 0.025(10)
C7 0.131(15) 0.15(2) 0.089(12) -0.003(15) 0.053(13) 0.026(17)
C15A 0.057(6) 0.082(12) 0.072(11) -0.020(9) -0.028(6) 0.010(7)
C14A 0.066(7) 0.109(11) 0.063(7) 0.006(7) -0.026(6) -0.017(7)
C13A 0.058(7) 0.167(19) 0.112(13) -0.019(13) -0.022(8) -0.024(9)
C6B 0.106(11) 0.180(15) 0.121(14) 0.000(12) 0.008(9) -0.042(10)
F1B 0.31(2) 0.156(10) 0.098(8) 0.040(7) 0.050(11) 0.061(12)
C27A 0.052(11) 0.066(15) 0.050(12) 0.007(10) -0.002(9) -0.005(11)
C25A 0.070(16) 0.035(11) 0.059(9) 0.004(7) -0.013(9) 0.002(11)
C26A 0.040(9) 0.042(11) 0.081(15) -0.001(10) 0.008(9) 0.009(7)
C117 0.091(9) 0.106(15) 0.091(13) -0.008(10) 0.027(9) -0.008(9)
C125 0.099(11) 0.047(7) 0.044(8) -0.002(5) 0.025(7) -0.007(8)
O4 0.208(19) 0.062(7) 0.063(8) -0.014(6) 0.021(11) -0.016(11)
C127 0.169(19) 0.052(7) 0.064(10) 0.009(7) 0.021(12) -0.005(11)

loop_
_atom_type_symbol
_atom_type_description
_atom_type_scat_dispersion_real
_atom_type_scat_dispersion_imag
_atom_type_scat_source
C C 0.0181 0.0091 'International Tables Vol C Tables 4.2.6.8 and 6.1.1.4'
H H 0.0000 0.0000 'International Tables Vol C Tables 4.2.6.8 and 6.1.1.4'
Br Br -0.6763 1.2805 'International Tables Vol C Tables 4.2.6.8 and 6.1.1.4'
F F 0.0727 0.0534 'International Tables Vol C Tables 4.2.6.8 and 6.1.1.4'
O O 0.0492 0.0322 'International Tables Vol C Tables 4.2.6.8 and 6.1.1.4'

loop_
_exptl_crystal_face_index_h
_exptl_crystal_face_index_k
_exptl_crystal_face_index_l
_exptl_crystal_face_perp_dist
5 0 -2 0.0547
6 -10 -7 0.0842
8 7 1 0.0709
-5 -11 -4 0.0745
7 3 -19 0.0504
4 -9 15 0.0741
-5 -9 13 0.0643
0 -10 16 0.0659
-4 9 -16 0.0605
2 10 -15 0.0621
0 0 -1 0.0146
0 0 1 0.0077
1 5 3 0.0668
-1 5 4 0.0632
0 -5 -4 0.0740
-5 0 2 0.0384

loop_
_geom_angle_atom_site_label_1
_geom_angle_atom_site_label_2
_geom_angle_atom_site_label_3
_geom_angle
C26 O12 C33 115.4(3)
C37 O11 C33 117.1(3)
C28 O9 C51 115.3(3)
C30 O5 C74 116.2(3)
C27 O10 C51 117.5(3)
C55 O6 C74 117.0(3)
C85 O8 C88 118.0(3)
C70 O7 C88 115.9(3)
C87 O2 H2 109.5
C93 O3 H3 109.5
C28A O4A H4A 109.5
C83 O1 H1A 109.5
C83 O1 H1B 109.5
C30 C25 C34 117.2(3)
C30 C25 C48 121.1(3)
C34 C25 C48 121.5(3)
O12 C26 C36 121.4(3)
O12 C26 C38 117.0(3)
C36 C26 C38 121.7(3)
O10 C27 C29 120.9(4)
O10 C27 C45 117.7(3)
C29 C27 C45 121.3(4)
O9 C28 C63 121.0(3)
O9 C28 C68 117.2(4)
C63 C28 C68 121.8(4)
C27 C29 C32 117.4(4)
C27 C29 C46 120.3(4)
C32 C29 C46 122.2(3)
O5 C30 C38 116.8(3)
C25 C30 O5 121.1(3)
C25 C30 C38 122.1(3)
C44 C31 C39 117.8(3)
C47 C31 C39 123.3(3)
C47 C31 C44 118.9(3)
C29 C32 H32 118.4
C41 C32 C29 123.3(4)
C41 C32 H32 118.4
O12 C33 O11 112.3(3)
O12 C33 H33A 109.1
O12 C33 H33B 109.1
O11 C33 H33A 109.1
O11 C33 H33B 109.1
H33A C33 H33B 107.9
C25 C34 H34 118.3
C36 C34 C25 123.4(3)
C36 C34 H34 118.3
C44 C35 C38 178.9(4)
C26 C36 C49 120.2(3)
C34 C36 C26 117.3(3)
C34 C36 C49 122.4(3)
O11 C37 C45 116.4(3)
C41 C37 O11 121.8(4)
C41 C37 C45 121.6(4)
C26 C38 C35 120.4(3)
C30 C38 C26 118.2(3)
C30 C38 C35 121.4(3)
C90 C39 C31 107.7(3)
C90 C39 C100 110.6(4)
C97 C39 C31 110.5(3)
C97 C39 C90 110.0(3)
C97 C39 C100 109.8(3)
C100 C39 C31 108.3(3)
C43 C40 C52 178.1(4)
C32 C41 C49 122.9(3)
C37 C41 C32 117.5(4)
C37 C41 C49 119.6(3)
C61 C42 C62 120.0(4)
C61 C42 C81 121.5(4)
C62 C42 C81 118.4(4)
C40 C43 C45 179.1(5)
C35 C44 C31 179.3(4)
C27 C45 C37 118.8(3)
C27 C45 C43 120.9(4)
C37 C45 C43 120.2(4)
C29 C46 H46 106.9
C29 C46 C12 114.6(3)
C29 C46 C63 107.6(3)
C12 C46 H46 106.9
C63 C46 H46 106.9
C63 C46 C12 113.5(3)
C31 C47 C67 178.4(4)
C25 C48 H48 106.7
C25 C48 C50 107.6(3)
C50 C48 H48 106.7
C24 C48 C25 113.3(3)
C24 C48 H48 106.7
C24 C48 C50 115.2(4)
C36 C49 H49 107.2
C36 C49 C18 113.5(3)
C41 C49 C36 107.7(3)
C41 C49 H49 107.2
C41 C49 C18 113.7(3)
C18 C49 H49 107.2
C55 C50 C48 119.6(4)
C55 C50 C56 117.2(4)
C56 C50 C48 123.1(4)
O9 C51 H51A 109.2
O9 C51 H51B 109.2
O10 C51 O9 112.0(3)
O10 C51 H51A 109.2
O10 C51 H51B 109.2
H51A C51 H51B 107.9
C40 C52 C60 117.1(4)
C61 C52 C40 117.2(4)
C61 C52 C60 125.7(4)
C54 C53 C75 176.8(5)
C53 C54 C77 177.9(5)
O6 C55 C50 120.6(4)
O6 C55 C77 117.3(4)
C50 C55 C77 121.9(4)
C50 C56 H56 118.5
C58 C56 C50 123.0(4)
C58 C56 H56 118.5
C95 C57 C67 107.6(3)
C98 C57 C67 110.7(3)
C98 C57 C95 109.8(4)
C98 C57 C104 110.6(4)
C104 C57 C67 108.8(3)
C104 C57 C95 109.3(4)
C56 C58 C59 122.8(4)
C56 C58 C85 118.0(4)
C85 C58 C59 119.2(4)
C58 C59 H59 106.8
C71 C59 C58 108.2(3)
C71 C59 H59 106.8
C71 C59 C6 113.5(3)
C6 C59 C58 114.3(4)
C6 C59 H59 106.8
C52 C60 C92 108.1(3)
C99 C60 C52 109.3(3)
C99 C60 C92 109.1(4)
C99 C60 C101 110.2(4)
C101 C60 C52 110.2(4)
C101 C60 C92 109.9(3)
C52 C61 C42 172.9(4)
C46 C12 H12A 109.2
C46 C12 H12B 109.2
H12A C12 H12B 107.9
C11 C12 C46 112.1(4)
C11 C12 H12A 109.2
C11 C12 H12B 109.2
C79 C62 C42 176.3(4)
C28 C63 C46 120.0(3)
C64 C63 C28 117.5(3)
C64 C63 C46 122.4(4)
C63 C64 H64 118.5
C63 C64 C71 122.9(4)
C71 C64 H64 118.5
C69 C65 C67 177.6(5)
C49 C18 H18A 108.9
C49 C18 H18B 108.9
H18A C18 H18B 107.7
C17 C18 C49 113.4(3)
C17 C18 H18A 108.9
C17 C18 H18B 108.9
C82 C66 C78 176.5(5)
C47 C67 C57 121.6(4)
C47 C67 C65 119.8(4)
C65 C67 C57 118.6(3)
C48 C24 H24A 109.0
C48 C24 H24B 109.0
C48 C24 C23 112.8(4)
H24A C24 H24B 107.8
C23 C24 H24A 109.0
C23 C24 H24B 109.0
C28 C68 C70 118.1(4)
C28 C68 C76 120.9(4)
C70 C68 C76 121.1(4)
C65 C69 C87 179.2(5)
O7 C70 C68 116.8(4)
C71 C70 O7 121.1(4)
C71 C70 C68 122.1(4)
C64 C71 C59 121.8(4)
C70 C71 C59 120.5(4)
C70 C71 C64 117.6(4)
C76 C72 C84 178.8(5)
C78 C73 C75 174.8(5)
O5 C74 O6 112.3(3)
O5 C74 H74A 109.2
O5 C74 H74B 109.2
O6 C74 H74A 109.2
O6 C74 H74B 109.2
H74A C74 H74B 107.9
C53 C75 C91 116.9(4)
C73 C75 C53 118.7(4)
C73 C75 C91 124.3(4)
C72 C76 C68 177.0(4)
C55 C77 C54 120.4(4)
C55 C77 C85 118.4(4)
C85 C77 C54 121.2(4)
C66 C78 C86 118.0(4)
C73 C78 C66 119.9(4)
C73 C78 C86 122.1(4)
C62 C79 C93 178.8(5)
C84 C80 C103 110.4(4)
C84 C80 C105 111.2(4)
C84 C80 C109 108.3(4)
C103 C80 C105 109.3(4)
C109 C80 C103 109.1(4)
C109 C80 C105 108.5(4)
C42 C81 C107 109.8(3)
C108 C81 C42 107.9(3)
C108 C81 C107 110.1(4)
C108 C81 C111 109.7(4)
C111 C81 C42 110.4(4)
C111 C81 C107 108.9(4)
C18 C17 H17A 108.8
C18 C17 H17B 108.8
H17A C17 H17B 107.7
C16 C17 C18 113.8(4)
C16 C17 H17A 108.8
C16 C17 H17B 108.8
C66 C82 C83 178.6(5)
O1 C83 C82 110.4(4)
O1 C83 C120 107.6(5)
O1 C83 C122 105.4(4)
C82 C83 C120 109.7(4)
C82 C83 C122 110.2(4)
C122 C83 C120 113.5(5)
C72 C84 C80 119.1(4)
C96 C84 C72 116.6(4)
C96 C84 C80 124.2(4)
O8 C85 C77 117.0(4)
C58 C85 O8 121.3(4)
C58 C85 C77 121.5(4)
C102 C86 C78 109.1(3)
C102 C86 C118 109.9(4)
C116 C86 C78 110.2(4)
C116 C86 C102 109.6(4)
C116 C86 C118 110.1(4)
C118 C86 C78 107.9(4)
O2 C87 C69 110.8(4)
O2 C87 C119 104.6(4)
O2 C87 C124 109.7(4)
C69 C87 C119 109.6(4)
C69 C87 C124 109.6(4)
C124 C87 C119 112.4(4)
O8 C88 O7 113.5(4)
O8 C88 H88A 108.9
O8 C88 H88B 108.9
O7 C88 H88A 108.9
O7 C88 H88B 108.9
H88A C88 H88B 107.7
C94 C89 C106 120.5(4)
C96 C89 C94 117.4(4)
C96 C89 C106 122.0(4)
C24 C23 H23A 108.5
C24 C23 H23B 108.5
H23A C23 H23B 107.5
C22 C23 C24 114.9(4)
C22 C23 H23A 108.5
C22 C23 H23B 108.5
C39 C90 H90A 109.5
C39 C90 H90B 109.5
C39 C90 H90C 109.5
H90A C90 H90B 109.5
H90A C90 H90C 109.5
H90B C90 H90C 109.5
C75 C91 C112 109.9(3)
C75 C91 C114 107.5(4)
C75 C91 C115 111.4(4)
C112 C91 C114 109.2(4)
C115 C91 C112 109.6(4)
C115 C91 C114 109.2(4)
C60 C92 H92A 109.5
C60 C92 H92B 109.5
C60 C92 H92C 109.5
H92A C92 H92B 109.5
H92A C92 H92C 109.5
H92B C92 H92C 109.5
O3 C93 C79 109.9(4)
O3 C93 C113 104.3(4)
O3 C93 C123 109.5(4)
C79 C93 C113 110.0(4)
C123 C93 C79 110.2(4)
C123 C93 C113 112.7(5)
C110 C94 C89 174.2(5)
C57 C95 H95A 109.5
C57 C95 H95B 109.5
C57 C95 H95C 109.5
H95A C95 H95B 109.5
H95A C95 H95C 109.5
H95B C95 H95C 109.5
C84 C96 C89 175.7(5)
C12 C11 H11A 108.8
C12 C11 H11B 108.8
H11A C11 H11B 107.7
C10 C11 C12 113.6(4)
C10 C11 H11A 108.8
C10 C11 H11B 108.8
C39 C97 H97A 109.5
C39 C97 H97B 109.5
C39 C97 H97C 109.5
H97A C97 H97B 109.5
H97A C97 H97C 109.5
H97B C97 H97C 109.5
C57 C98 H98A 109.5
C57 C98 H98B 109.5
C57 C98 H98C 109.5
H98A C98 H98B 109.5
H98A C98 H98C 109.5
H98B C98 H98C 109.5
C60 C99 H99A 109.5
C60 C99 H99B 109.5
C60 C99 H99C 109.5
H99A C99 H99B 109.5
H99A C99 H99C 109.5
H99B C99 H99C 109.5
C39 C100 H10A 109.5
C39 C100 H10B 109.5
C39 C100 H10C 109.5
H10A C100 H10B 109.5
H10A C100 H10C 109.5
H10B C100 H10C 109.5
C60 C101 H10D 109.5
C60 C101 H10E 109.5
C60 C101 H10F 109.5
H10D C101 H10E 109.5
H10D C101 H10F 109.5
H10E C101 H10F 109.5
C17 C16 H16A 107.1
C17 C16 H16B 107.1
C17 C16 H16C 110.9
C17 C16 H16D 110.9
C17 C16 C15A 104.1(7)
H16A C16 H16B 106.8
H16C C16 H16D 108.9
C15 C16 C17 121.0(7)
C15 C16 H16A 107.1
C15 C16 H16B 107.1
C15A C16 H16C 110.9
C15A C16 H16D 110.9
C86 C102 H10G 109.5
C86 C102 H10H 109.5
C86 C102 H10I 109.5
H10G C102 H10H 109.5
H10G C102 H10I 109.5
H10H C102 H10I 109.5
C80 C103 H10J 109.5
C80 C103 H10K 109.5
C80 C103 H10L 109.5
H10J C103 H10K 109.5
H10J C103 H10L 109.5
H10K C103 H10L 109.5
C57 C104 H10M 109.5
C57 C104 H10N 109.5
C57 C104 H10O 109.5
H10M C104 H10N 109.5
H10M C104 H10O 109.5
H10N C104 H10O 109.5
C80 C105 H10P 109.5
C80 C105 H10Q 109.5
C80 C105 H10R 109.5
H10P C105 H10Q 109.5
H10P C105 H10R 109.5
H10Q C105 H10R 109.5
C89 C106 C121 111.2(4)
C89 C106 C25A 103.3(10)
C126 C106 C89 110.0(4)
C126 C106 C121 106.1(4)
C128 C106 C89 111.5(5)
C128 C106 C121 107.1(5)
C128 C106 C126 110.7(5)
C27A C106 C89 99.3(12)
C27A C106 C25A 108.4(11)
C26A C106 C89 107.7(10)
C26A C106 C27A 121.2(12)
C26A C106 C25A 114.4(12)
C81 C107 H10S 109.5
C81 C107 H10T 109.5
C81 C107 H10U 109.5
H10S C107 H10T 109.5
H10S C107 H10U 109.5
H10T C107 H10U 109.5
C59 C6 H6AA 110.3
C59 C6 H6AB 110.3
C59 C6 H6BC 107.1
C59 C6 H6BD 107.1
C59 C6 C5 107.2(6)
H6AA C6 H6AB 108.5
H6BC C6 H6BD 106.8
C5 C6 H6AA 110.3
C5 C6 H6AB 110.3
C5A C6 C59 120.9(10)
C5A C6 H6BC 107.1
C5A C6 H6BD 107.1
C81 C108 H10V 109.5
C81 C108 H10W 109.5
C81 C108 H10X 109.5
H10V C108 H10W 109.5
H10V C108 H10X 109.5
H10W C108 H10X 109.5
C80 C109 H10Y 109.5
C80 C109 H 109.5
C80 C109 HA 109.5
H10Y C109 H 109.5
H10Y C109 HA 109.5
H C109 HA 109.5
C94 C110 C28A 164.9(6)
C94 C110 C125 170.5(9)
C81 C111 H11C 109.5
C81 C111 H11D 109.5
C81 C111 H11E 109.5
H11C C111 H11D 109.5
H11C C111 H11E 109.5
H11D C111 H11E 109.5
C91 C112 H11F 109.5
C91 C112 H11G 109.5
C91 C112 H11H 109.5
H11F C112 H11G 109.5
H11F C112 H11H 109.5
H11G C112 H11H 109.5
C93 C113 H11I 109.5
C93 C113 H11J 109.5
C93 C113 H11K 109.5
H11I C113 H11J 109.5
H11I C113 H11K 109.5
H11J C113 H11K 109.5
C91 C114 H11L 109.5
C91 C114 H11M 109.5
C91 C114 H11N 109.5
H11L C114 H11M 109.5
H11L C114 H11N 109.5
H11M C114 H11N 109.5
C11 C10 H10Z 108.6
C11 C10 HB 108.6
C11 C10 C9 114.5(5)
H10Z C10 HB 107.6
C9 C10 H10Z 108.6
C9 C10 HB 108.6
H20A C20 H20B 108.0
C21 C20 H20A 109.4
C21 C20 H20B 109.4
C21 C20 C19 111.2(6)
C19 C20 H20A 109.4
C19 C20 H20B 109.4
C91 C115 H11O 109.5
C91 C115 H11P 109.5
C91 C115 H11Q 109.5
H11O C115 H11P 109.5
H11O C115 H11Q 109.5
H11P C115 H11Q 109.5
C86 C116 H11R 109.5
C86 C116 H11S 109.5
C86 C116 H11T 109.5
H11R C116 H11S 109.5
H11R C116 H11T 109.5
H11S C116 H11T 109.5
C23 C22 H22A 108.6
C23 C22 H22B 108.6
C23 C22 C21 114.7(4)
H22A C22 H22B 107.6
C21 C22 H22A 108.6
C21 C22 H22B 108.6
O4A C28A C110 115.5(7)
O4A C28A C30A 104.1(7)
O4A C28A C29A 108.6(7)
C110 C28A C30A 109.1(7)
C110 C28A C29A 109.0(6)
C30A C28A C29A 110.4(7)
C20 C21 C22 114.2(5)
C20 C21 H21A 108.7
C20 C21 H21B 108.7
C22 C21 H21A 108.7
C22 C21 H21B 108.7
H21A C21 H21B 107.6
C10 C9 H9BC 109.0
C10 C9 H9BD 109.0
C10 C9 H9AA 108.5
C10 C9 H9AB 108.5
H9BC C9 H9BD 107.8
H9AA C9 H9AB 107.5
C8A C9 C10 113.1(9)
C8A C9 H9BC 109.0
C8A C9 H9BD 109.0
C8 C9 C10 115.1(8)
C8 C9 H9AA 108.5
C8 C9 H9AB 108.5
C86 C118 H11U 109.5
C86 C118 H11V 109.5
C86 C118 H11W 109.5
H11U C118 H11V 109.5
H11U C118 H11W 109.5
H11V C118 H11W 109.5
C87 C119 H11X 109.5
C87 C119 H11Y 109.5
C87 C119 HC 109.5
H11X C119 H11Y 109.5
H11X C119 HC 109.5
H11Y C119 HC 109.5
H2AA C2 H2AB 108.0
H2BC C2 H2BD 107.4
C1 C2 H2AA 109.4
C1 C2 H2AB 109.4
C1 C2 H2BC 108.4
C1 C2 H2BD 108.4
C3 C2 H2AA 109.4
C3 C2 H2AB 109.4
C3 C2 C1 111.2(6)
C3A C2 H2BC 108.4
C3A C2 H2BD 108.4
C3A C2 C1 115.6(6)
C83 C120 H12C 109.5
C83 C120 H12D 109.5
C83 C120 H12E 109.5
H12C C120 H12D 109.5
H12C C120 H12E 109.5
H12D C120 H12E 109.5
C106 C121 H12F 109.5
C106 C121 H12G 109.5
C106 C121 H12H 109.5
H12F C121 H12G 109.5
H12F C121 H12H 109.5
H12G C121 H12H 109.5
C6 C5 H5A 109.2
C6 C5 H5B 109.2
H5A C5 H5B 107.9
C4 C5 C6 112.2(9)
C4 C5 H5A 109.2
C4 C5 H5B 109.2
C83 C122 H12I 109.5
C83 C122 H12J 109.5
C83 C122 H12K 109.5
H12I C122 H12J 109.5
H12I C122 H12K 109.5
H12J C122 H12K 109.5
C93 C123 H12L 109.5
C93 C123 H12M 109.5
C93 C123 H12N 109.5
H12L C123 H12M 109.5
H12L C123 H12N 109.5
H12M C123 H12N 109.5
C16 C15 H15A 109.2
C16 C15 H15B 109.2
C16 C15 C14 112.2(10)
H15A C15 H15B 107.9
C14 C15 H15A 109.2
C14 C15 H15B 109.2
C87 C124 H12O 109.5
C87 C124 H12P 109.5
C87 C124 H12Q 109.5
H12O C124 H12P 109.5
H12O C124 H12Q 109.5
H12P C124 H12Q 109.5
C28A C30A H30A 109.5
C28A C30A H30B 109.5
C28A C30A H30C 109.5
H30A C30A H30B 109.5
H30A C30A H30C 109.5
H30B C30A H30C 109.5
C106 C126 H12R 109.5
C106 C126 H12S 109.5
C106 C126 H12T 109.5
H12R C126 H12S 109.5
H12R C126 H12T 109.5
H12S C126 H12T 109.5
C2 C1 H1C 109.5
C2 C1 H1D 109.5
C2 C1 H1E 109.5
H1C C1 H1D 109.5
H1C C1 H1E 109.5
H1D C1 H1E 109.5
C28A C29A H29A 109.5
C28A C29A H29B 109.5
C28A C29A H29C 109.5
H29A C29A H29B 109.5
H29A C29A H29C 109.5
H29B C29A H29C 109.5
C20 C19 H19A 109.5
C20 C19 H19B 109.5
C20 C19 H19C 109.5
H19A C19 H19B 109.5
H19A C19 H19C 109.5
H19B C19 H19C 109.5
C106 C128 H12U 109.5
C106 C128 H12V 109.5
C106 C128 H12W 109.5
H12U C128 H12V 109.5
H12U C128 H12W 109.5
H12V C128 H12W 109.5
C2 C3 H3A 108.4
C2 C3 H3B 108.4
C2 C3 C4 115.6(6)
H3A C3 H3B 107.4
C4 C3 H3A 108.4
C4 C3 H3B 108.4
C9 C8A H8AA 108.8
C9 C8A H8AB 108.8
H8AA C8A H8AB 107.7
C7A C8A C9 113.9(17)
C7A C8A H8AA 108.8
C7A C8A H8AB 108.8
C5 C4 C3 115.9(7)
C5 C4 H4B 108.3
C5 C4 H4C 108.3
C3 C4 H4B 108.3
C3 C4 H4C 108.3
H4B C4 H4C 107.4
C8A C7A H7AA 109.5
C8A C7A H7AB 109.5
C8A C7A H7AC 109.5
H7AA C7A H7AB 109.5
H7AA C7A H7AC 109.5
H7AB C7A H7AC 109.5
C15 C14 H14A 109.4
C15 C14 H14B 109.4
C15 C14 C13 111.2(9)
H14A C14 H14B 108.0
C13 C14 H14A 109.4
C13 C14 H14B 109.4
C14 C13 H13A 109.5
C14 C13 H13B 109.5
C14 C13 H13C 109.5
H13A C13 H13B 109.5
H13A C13 H13C 109.5
H13B C13 H13C 109.5
H3BA C3B H3BB 107.9
C4B C3B H3BA 109.2
C4B C3B H3BB 109.2
C2B C3B H3BA 109.2
C2B C3B H3BB 109.2
C2B C3B C4B 112(2)
C3B C4B H4BA 107.6
C3B C4B H4BB 107.6
H4BA C4B H4BB 107.1
C5B C4B C3B 118.7(19)
C5B C4B H4BA 107.6
C5B C4B H4BB 107.6
Br1B C1B H1BA 108.8
C2B C1B Br1B 110.3(13)
C2B C1B H1BA 108.8
C2B C1B C6B 111.3(17)
C6B C1B Br1B 109.0(14)
C6B C1B H1BA 108.8
C3B C2B C1B 117.0(17)
C3B C2B H2B 103.7
C1B C2B H2B 103.7
F1B C2B C3B 116.1(16)
F1B C2B C1B 110.6(17)
F1B C2B H2B 103.7
C4B C5B H5BA 109.8
C4B C5B H5BB 109.8
C4B C5B C6B 109(2)
H5BA C5B H5BB 108.3
C6B C5B H5BA 109.8
C6B C5B H5BB 109.8
C6 C5A H5AA 110.3
C6 C5A H5AB 110.3
C6 C5A C4A 107.1(10)
H5AA C5A H5AB 108.6
C4A C5A H5AA 110.3
C4A C5A H5AB 110.3
C5A C4A H4AA 108.9
C5A C4A H4AB 108.9
H4AA C4A H4AB 107.7
C3A C4A C5A 113.5(9)
C3A C4A H4AA 108.9
C3A C4A H4AB 108.9
C2 C3A C4A 116.3(8)
C2 C3A H3AA 108.2
C2 C3A H3AB 108.2
C4A C3A H3AA 108.2
C4A C3A H3AB 108.2
H3AA C3A H3AB 107.4
C9 C8 H8A 108.7
C9 C8 H8B 108.7
C9 C8 C7 114.0(16)
H8A C8 H8B 107.6
C7 C8 H8A 108.7
C7 C8 H8B 108.7
C8 C7 H7A 109.5
C8 C7 H7B 109.5
C8 C7 H7C 109.5
H7A C7 H7B 109.5
H7A C7 H7C 109.5
H7B C7 H7C 109.5
C16 C15A H15C 108.7
C16 C15A H15D 108.7
H15C C15A H15D 107.6
C14A C15A C16 114.4(12)
C14A C15A H15C 108.7
C14A C15A H15D 108.7
C15A C14A H14C 108.9
C15A C14A H14D 108.9
C15A C14A C13A 113.5(12)
H14C C14A H14D 107.7
C13A C14A H14C 108.9
C13A C14A H14D 108.9
C14A C13A H13D 109.5
C14A C13A H13E 109.5
C14A C13A H13F 109.5
H13D C13A H13E 109.5
H13D C13A H13F 109.5
H13E C13A H13F 109.5
C1B C6B H6BA 108.6
C1B C6B H6BB 108.6
C5B C6B C1B 115(2)
C5B C6B H6BA 108.6
C5B C6B H6BB 108.6
H6BA C6B H6BB 107.6
C106 C27A H27A 109.5
C106 C27A H27B 109.5
C106 C27A H27C 109.5
H27A C27A H27B 109.5
H27A C27A H27C 109.5
H27B C27A H27C 109.5
C106 C25A H25A 109.5
C106 C25A H25B 109.5
C106 C25A H25C 109.5
H25A C25A H25B 109.5
H25A C25A H25C 109.5
H25B C25A H25C 109.5
C106 C26A H26A 109.5
C106 C26A H26B 109.5
C106 C26A H26C 109.5
H26A C26A H26B 109.5
H26A C26A H26C 109.5
H26B C26A H26C 109.5
H11Z C117 HD 109.5
H11Z C117 HE 109.5
HD C117 HE 109.5
C125 C117 H11Z 109.5
C125 C117 HD 109.5
C125 C117 HE 109.5
C110 C125 C117 103.7(14)
C110 C125 O4 109.1(15)
C110 C125 C127 115.0(15)
C117 C125 C127 113.5(16)
O4 C125 C117 107.5(18)
O4 C125 C127 107.8(15)
C125 O4 H4 109.5
C125 C127 H12X 109.5
C125 C127 H12Y 109.5
C125 C127 HF 109.5
H12X C127 H12Y 109.5
H12X C127 HF 109.5
H12Y C127 HF 109.5

loop_
_geom_bond_atom_site_label_1
_geom_bond_atom_site_label_2
_geom_bond_distance
Br1B C1B 1.972(17)
O12 C26 1.387(4)
O12 C33 1.406(5)
O11 C33 1.416(5)
O11 C37 1.390(5)
O9 C28 1.390(5)
O9 C51 1.420(5)
O5 C30 1.391(4)
O5 C74 1.411(5)
O10 C27 1.388(5)
O10 C51 1.415(5)
O6 C55 1.387(5)
O6 C74 1.418(5)
O8 C85 1.395(6)
O8 C88 1.406(5)
O7 C70 1.391(5)
O7 C88 1.407(5)
O2 H2 0.8200
O2 C87 1.425(5)
O3 H3 0.8200
O3 C93 1.451(6)
O4A H4A 0.8200
O4A C28A 1.443(9)
O1 H1A 0.8200
O1 H1B 0.8200
O1 C83 1.445(6)
C25 C30 1.381(5)
C25 C34 1.400(5)
C25 C48 1.523(5)
C26 C36 1.388(5)
C26 C38 1.408(5)
C27 C29 1.396(5)
C27 C45 1.397(6)
C28 C63 1.393(6)
C28 C68 1.401(5)
C29 C32 1.396(6)
C29 C46 1.519(6)
C30 C38 1.394(5)
C31 C39 1.540(5)
C31 C44 1.436(5)
C31 C47 1.298(5)
C32 H32 0.9300
C32 C41 1.391(6)
C33 H33A 0.9700
C33 H33B 0.9700
C34 H34 0.9300
C34 C36 1.386(5)
C35 C38 1.430(5)
C35 C44 1.202(5)
C36 C49 1.529(5)
C37 C41 1.386(5)
C37 C45 1.402(6)
C39 C90 1.528(6)
C39 C97 1.523(6)
C39 C100 1.536(6)
C40 C43 1.191(5)
C40 C52 1.443(6)
C41 C49 1.516(6)
C42 C61 1.315(6)
C42 C62 1.443(5)
C42 C81 1.533(6)
C43 C45 1.444(5)
C46 H46 0.9800
C46 C12 1.534(6)
C46 C63 1.525(5)
C47 C67 1.329(5)
C48 H48 0.9800
C48 C50 1.523(6)
C48 C24 1.523(6)
C49 H49 0.9800
C49 C18 1.541(5)
C50 C55 1.388(6)
C50 C56 1.401(6)
C51 H51A 0.9700
C51 H51B 0.9700
C52 C60 1.534(6)
C52 C61 1.312(6)
C53 C54 1.199(6)
C53 C75 1.436(6)
C54 C77 1.433(6)
C55 C77 1.394(7)
C56 H56 0.9300
C56 C58 1.379(6)
C57 C67 1.538(6)
C57 C95 1.530(6)
C57 C98 1.520(6)
C57 C104 1.524(6)
C58 C59 1.536(6)
C58 C85 1.390(6)
C59 H59 0.9800
C59 C71 1.521(6)
C59 C6 1.533(6)
C60 C92 1.539(6)
C60 C99 1.517(6)
C60 C101 1.522(6)
C12 H12A 0.9700
C12 H12B 0.9700
C12 C11 1.515(6)
C62 C79 1.206(6)
C63 C64 1.392(5)
C64 H64 0.9300
C64 C71 1.400(5)
C65 C67 1.426(6)
C65 C69 1.206(6)
C18 H18A 0.9700
C18 H18B 0.9700
C18 C17 1.516(6)
C66 C78 1.441(6)
C66 C82 1.200(6)
C24 H24A 0.9700
C24 H24B 0.9700
C24 C23 1.530(7)
C68 C70 1.406(6)
C68 C76 1.425(6)
C69 C87 1.468(7)
C70 C71 1.378(6)
C72 C76 1.195(6)
C72 C84 1.446(6)
C73 C75 1.317(6)
C73 C78 1.312(6)
C74 H74A 0.9700
C74 H74B 0.9700
C75 C91 1.531(7)
C77 C85 1.399(6)
C78 C86 1.543(6)
C79 C93 1.485(6)
C80 C84 1.503(7)
C80 C103 1.533(6)
C80 C105 1.538(6)
C80 C109 1.532(6)
C81 C107 1.534(6)
C81 C108 1.519(6)
C81 C111 1.525(6)
C17 H17A 0.9700
C17 H17B 0.9700
C17 C16 1.513(6)
C82 C83 1.481(6)
C83 C120 1.510(7)
C83 C122 1.507(7)
C84 C96 1.314(6)
C86 C102 1.520(7)
C86 C116 1.518(6)
C86 C118 1.532(6)
C87 C119 1.526(6)
C87 C124 1.517(7)
C88 H88A 0.9700
C88 H88B 0.9700
C89 C94 1.432(7)
C89 C96 1.323(6)
C89 C106 1.539(7)
C23 H23A 0.9700
C23 H23B 0.9700
C23 C22 1.513(6)
C90 H90A 0.9600
C90 H90B 0.9600
C90 H90C 0.9600
C91 C112 1.533(7)
C91 C114 1.533(6)
C91 C115 1.532(6)
C92 H92A 0.9600
C92 H92B 0.9600
C92 H92C 0.9600
C93 C113 1.505(7)
C93 C123 1.475(7)
C94 C110 1.195(7)
C95 H95A 0.9600
C95 H95B 0.9600
C95 H95C 0.9600
C11 H11A 0.9700
C11 H11B 0.9700
C11 C10 1.512(6)
C97 H97A 0.9600
C97 H97B 0.9600
C97 H97C 0.9600
C98 H98A 0.9600
C98 H98B 0.9600
C98 H98C 0.9600
C99 H99A 0.9600
C99 H99B 0.9600
C99 H99C 0.9600
C100 H10A 0.9600
C100 H10B 0.9600
C100 H10C 0.9600
C101 H10D 0.9600
C101 H10E 0.9600
C101 H10F 0.9600
C16 H16A 0.9700
C16 H16B 0.9700
C16 H16C 0.9700
C16 H16D 0.9700
C16 C15 1.471(10)
C16 C15A 1.629(14)
C102 H10G 0.9600
C102 H10H 0.9600
C102 H10I 0.9600
C103 H10J 0.9600
C103 H10K 0.9600
C103 H10L 0.9600
C104 H10M 0.9600
C104 H10N 0.9600
C104 H10O 0.9600
C105 H10P 0.9600
C105 H10Q 0.9600
C105 H10R 0.9600
C106 C121 1.591(7)
C106 C126 1.534(7)
C106 C128 1.509(8)
C106 C27A 1.500(15)
C106 C25A 1.573(14)
C106 C26A 1.414(15)
C107 H10S 0.9600
C107 H10T 0.9600
C107 H10U 0.9600
C6 H6AA 0.9700
C6 H6AB 0.9700
C6 H6BC 0.9700
C6 H6BD 0.9700
C6 C5 1.584(11)
C6 C5A 1.488(13)
C108 H10V 0.9600
C108 H10W 0.9600
C108 H10X 0.9600
C109 H10Y 0.9600
C109 H 0.9600
C109 HA 0.9600
C110 C28A 1.512(11)
C110 C125 1.415(16)
C111 H11C 0.9600
C111 H11D 0.9600
C111 H11E 0.9600
C112 H11F 0.9600
C112 H11G 0.9600
C112 H11H 0.9600
C113 H11I 0.9600
C113 H11J 0.9600
C113 H11K 0.9600
C114 H11L 0.9600
C114 H11M 0.9600
C114 H11N 0.9600
C10 H10Z 0.9700
C10 HB 0.9700
C10 C9 1.516(7)
C20 H20A 0.9700
C20 H20B 0.9700
C20 C21 1.505(8)
C20 C19 1.510(9)
C115 H11O 0.9600
C115 H11P 0.9600
C115 H11Q 0.9600
C116 H11R 0.9600
C116 H11S 0.9600
C116 H11T 0.9600
C22 H22A 0.9700
C22 H22B 0.9700
C22 C21 1.527(8)
C28A C30A 1.519(9)
C28A C29A 1.543(11)
C21 H21A 0.9700
C21 H21B 0.9700
C9 H9BC 0.9700
C9 H9BD 0.9700
C9 H9AA 0.9700
C9 H9AB 0.9700
C9 C8A 1.498(14)
C9 C8 1.470(13)
C118 H11U 0.9600
C118 H11V 0.9600
C118 H11W 0.9600
C119 H11X 0.9600
C119 H11Y 0.9600
C119 HC 0.9600
C2 H2AA 0.9700
C2 H2AB 0.9700
C2 H2BC 0.9700
C2 H2BD 0.9700
C2 C1 1.522(7)
C2 C3 1.421(9)
C2 C3A 1.487(10)
C120 H12C 0.9600
C120 H12D 0.9600
C120 H12E 0.9600
C121 H12F 0.9600
C121 H12G 0.9600
C121 H12H 0.9600
C5 H5A 0.9700
C5 H5B 0.9700
C5 C4 1.495(12)
C122 H12I 0.9600
C122 H12J 0.9600
C122 H12K 0.9600
C123 H12L 0.9600
C123 H12M 0.9600
C123 H12N 0.9600
C15 H15A 0.9700
C15 H15B 0.9700
C15 C14 1.515(14)
C124 H12O 0.9600
C124 H12P 0.9600
C124 H12Q 0.9600
C30A H30A 0.9600
C30A H30B 0.9600
C30A H30C 0.9600
C126 H12R 0.9600
C126 H12S 0.9600
C126 H12T 0.9600
C1 H1C 0.9600
C1 H1D 0.9600
C1 H1E 0.9600
C29A H29A 0.9600
C29A H29B 0.9600
C29A H29C 0.9600
C19 H19A 0.9600
C19 H19B 0.9600
C19 H19C 0.9600
C128 H12U 0.9600
C128 H12V 0.9600
C128 H12W 0.9600
C3 H3A 0.9700
C3 H3B 0.9700
C3 C4 1.522(9)
C8A H8AA 0.9700
C8A H8AB 0.9700
C8A C7A 1.492(17)
C4 H4B 0.9700
C4 H4C 0.9700
C7A H7AA 0.9600
C7A H7AB 0.9600
C7A H7AC 0.9600
C14 H14A 0.9700
C14 H14B 0.9700
C14 C13 1.520(12)
C13 H13A 0.9600
C13 H13B 0.9600
C13 H13C 0.9600
C3B H3BA 0.9700
C3B H3BB 0.9700
C3B C4B 1.54(3)
C3B C2B 1.46(3)
C4B H4BA 0.9700
C4B H4BB 0.9700
C4B C5B 1.48(3)
C1B H1BA 0.9800
C1B C2B 1.55(3)
C1B C6B 1.57(3)
C2B H2B 0.9800
C2B F1B 1.30(2)
C5B H5BA 0.9700
C5B H5BB 0.9700
C5B C6B 1.56(4)
C5A H5AA 0.9700
C5A H5AB 0.9700
C5A C4A 1.526(14)
C4A H4AA 0.9700
C4A H4AB 0.9700
C4A C3A 1.493(11)
C3A H3AA 0.9700
C3A H3AB 0.9700
C8 H8A 0.9700
C8 H8B 0.9700
C8 C7 1.514(16)
C7 H7A 0.9600
C7 H7B 0.9600
C7 H7C 0.9600
C15A H15C 0.9700
C15A H15D 0.9700
C15A C14A 1.485(14)
C14A H14C 0.9700
C14A H14D 0.9700
C14A C13A 1.535(15)
C13A H13D 0.9600
C13A H13E 0.9600
C13A H13F 0.9600
C6B H6BA 0.9700
C6B H6BB 0.9700
C27A H27A 0.9600
C27A H27B 0.9600
C27A H27C 0.9600
C25A H25A 0.9600
C25A H25B 0.9600
C25A H25C 0.9600
C26A H26A 0.9600
C26A H26B 0.9600
C26A H26C 0.9600
C117 H11Z 0.9600
C117 HD 0.9600
C117 HE 0.9600
C117 C125 1.473(18)
C125 O4 1.429(17)
C125 C127 1.505(16)
O4 H4 0.8200
C127 H12X 0.9600
C127 H12Y 0.9600
C127 HF 0.9600

loop_
_exptl_oxdiff_crystal_face_indexfrac_h
_exptl_oxdiff_crystal_face_indexfrac_k
_exptl_oxdiff_crystal_face_indexfrac_l
_exptl_oxdiff_crystal_face_x
_exptl_oxdiff_crystal_face_y
_exptl_oxdiff_crystal_face_z
4.9948 0.0033 -1.9952 0.0811 -0.1243 0.4744
5.9916 -9.9992 -6.9826 0.4720 -0.8649 0.3414
7.9936 7.0079 0.9994 -0.1660 0.2931 0.9166
-4.9975 -11.0071 -3.9918 0.3632 -0.6543 -0.7232
6.9878 3.0011 -18.9910 0.6051 0.2033 0.7647
4.0004 -8.9948 15.0076 -0.3103 -0.9354 0.1364
-4.9920 -9.0023 13.0007 -0.2640 -0.6598 -0.7072
0.0043 -9.9978 16.0049 -0.3330 -0.9062 -0.2656
-4.0007 8.9945 -16.0073 0.3447 0.9446 -0.1346
1.9942 9.9997 -15.0036 0.3036 0.8398 0.4520
-0.0003 -0.0003 -0.9997 0.0343 0.0092 0.0018
0.0003 0.0003 0.9997 -0.0343 -0.0092 -0.0018
1.0004 5.0026 2.9948 -0.2089 0.3228 0.2068
-0.9974 5.0013 3.9928 -0.2482 0.3707 0.0167
-0.0016 -5.0021 -3.9937 0.2457 -0.3421 -0.1108
-4.9948 -0.0033 1.9952 -0.0811 0.1243 -0.4744
